data_4067929
loop_
_publ_author_name
'Brun, Sandra'
'Torrent, Anna'
'Pla-Quintana, Anna'
'Roglans, Anna'
'Fontrodona, Xavier'
'Benet-Buchholz, Jordi'
'Parella, Teodor'

_publ_section_title
;
 Rhodium(I)-Catalyzed [2 + 2 + 2] Cycloaddition Reactions of Triacetylenic
 15-Membered Aza Macrocycles: A Comparative Structural Study
;
_journal_issue 1
_journal_name_full Organometallics
_journal_page_first 318
_journal_paper_doi 10.1021/om200927f
_journal_volume 31
_journal_year 2012
_chemical_absolute_configuration ad
_chemical_formula_sum 'C37.25 H41.5 Cl0.5 N3 O6 S3'
_chemical_formula_weight 741.14
_chemical_name_systematic
; 
 ? 
;
_space_group_IT_number 9
_symmetry_cell_setting monoclinic
_symmetry_space_group_name_Hall 'C -2yc'
_symmetry_space_group_name_H-M 'C 1 c 1'
_atom_sites_solution_hydrogens geom
_atom_sites_solution_primary direct
_atom_sites_solution_secondary difmap
_audit_creation_method SHELXL-97
_cell_angle_alpha 90.00
_cell_angle_beta 96.160(6)
_cell_angle_gamma 90.00
_cell_formula_units_Z 8
_cell_length_a 23.107(2)
_cell_length_b 10.9792(7)
_cell_length_c 29.489(2)
_cell_measurement_reflns_used 6004
_cell_measurement_temperature 100(2)
_cell_measurement_theta_max 27.90
_cell_measurement_theta_min 2.37
_cell_volume 7438.1(9)
_computing_cell_refinement 'Bruker APEX2 v2009.1-0'
_computing_data_collection 'Bruker APEX2 v2009.1-0'
_computing_data_reduction 'Bruker SAINT V7.60A'
_computing_molecular_graphics 'Bruker SHELXTL'
_computing_publication_material 'Bruker SHELXTL'
_computing_structure_refinement 'SHELXS-97 (Sheldrick, 2008)'
_computing_structure_solution 'SHELXS-97 (Sheldrick, 2008)'
_diffrn_ambient_temperature 100(2)
_diffrn_detector_area_resol_mean 512
_diffrn_detector_type '4K CCD area detector APEX II'
_diffrn_measured_fraction_theta_full 0.985
_diffrn_measured_fraction_theta_max 0.985
_diffrn_measurement_device_type 'Kappa 4-axis goniometer bruker-nonius'
_diffrn_measurement_method
;
 Fullsphere data collection, phi and omega scans
;
_diffrn_measurement_specimen_support 'magnetic support whith 10 micron nylon fiber cryoloop'
_diffrn_radiation_monochromator 'Multilayer Montel 200 mirrors'
_diffrn_radiation_type MoK\a
_diffrn_radiation_wavelength 0.71073
_diffrn_reflns_av_R_equivalents 0.0910
_diffrn_reflns_av_sigmaI/netI 0.1208
_diffrn_reflns_limit_h_max 30
_diffrn_reflns_limit_h_min -29
_diffrn_reflns_limit_k_max 14
_diffrn_reflns_limit_k_min -14
_diffrn_reflns_limit_l_max 38
_diffrn_reflns_limit_l_min -38
_diffrn_reflns_number 46908
_diffrn_reflns_theta_full 28.17
_diffrn_reflns_theta_max 28.17
_diffrn_reflns_theta_min 1.39
_diffrn_source 'rotating anode X-ray tube'
_diffrn_source_current 70
_diffrn_source_power 50
_diffrn_source_size '3 mm x 0.3 mm fine focus'
_diffrn_source_type 'Bruker-Nonius FR 591'
_exptl_absorpt_coefficient_mu 0.284
_exptl_absorpt_correction_T_max 1.0
_exptl_absorpt_correction_T_min 0.99
_exptl_absorpt_correction_type empirical
_exptl_absorpt_process_details
; 
 SADABS Version 2008/1 Bruker-Nonius
 Blessing, Acta Cryst. (1995) A51 33-38
;
_exptl_crystal_colour colourless
_exptl_crystal_density_diffrn 1.324
_exptl_crystal_density_method 'not measured'
_exptl_crystal_description plate
_exptl_crystal_F_000 3124
_exptl_crystal_size_max 0.04
_exptl_crystal_size_mid 0.03
_exptl_crystal_size_min 0.01
_refine_diff_density_max 0.567
_refine_diff_density_min -0.405
_refine_diff_density_rms 0.154
_refine_ls_abs_structure_details 'Flack H D (1983), Acta Cryst. A39, 876-881'
_refine_ls_abs_structure_Flack 0.55(14)
_refine_ls_extinction_method none
_refine_ls_goodness_of_fit_ref 0.992
_refine_ls_hydrogen_treatment noref
_refine_ls_matrix_type full
_refine_ls_number_parameters 1740
_refine_ls_number_reflns 14751
_refine_ls_number_restraints 4761
_refine_ls_restrained_S_all 0.913
_refine_ls_R_factor_all 0.2059
_refine_ls_R_factor_gt 0.0713
_refine_ls_shift/su_max 0.001
_refine_ls_shift/su_mean 0.000
_refine_ls_structure_factor_coef Fsqd
_refine_ls_weighting_details 'calc w=1/[\s^2^(Fo^2^)+(0.1238P)^2^+0.0000P] where P=(Fo^2^+2Fc^2^)/3'
_refine_ls_weighting_scheme calc
_refine_ls_wR_factor_gt 0.1710
_refine_ls_wR_factor_ref 0.2476
_reflns_number_gt 5917
_reflns_number_total 14751
_reflns_threshold_expression >2sigma(I)
_cod_data_source_file om200927f_si_003.cif
_cod_data_source_block sb175b_0m_2d
_cod_depositor_comments
;
The following automatic conversions were performed:
'_diffrn_measurement_specimen_suppport' tag replaced with
'_diffrn_measurement_specimen_support'.

Automatic conversion script
Id: cif_correct_tags 1440 2010-10-19 06:21:57Z saulius 

The following automatic conversions were performed:

'_symmetry_cell_setting' value 'Monoclinic' changed to 'monoclinic'
according to /home/saulius/struct/CIF-dictionaries/cif_core.dic
dictionary named 'cif_core.dic' version 2.4.1 from 2010-06-29.

Automatic conversion script
Id: cif_fix_values 1715 2011-07-08 13:25:40Z adriana 
;
_cod_original_cell_volume 7438.1(10)
_cod_original_sg_symbol_H-M Cc
_cod_original_formula_sum 'C37.25 H41.50 Cl0.50 N3 O6 S3'
_cod_database_code 4067929

loop_
_symmetry_equiv_pos_as_xyz
'x, y, z'
'x, -y, z+1/2'
'x+1/2, y+1/2, z'
'x+1/2, -y+1/2, z+1/2'

loop_
_atom_site_label
_atom_site_type_symbol
_atom_site_fract_x
_atom_site_fract_y
_atom_site_fract_z
_atom_site_U_iso_or_equiv
_atom_site_adp_type
_atom_site_occupancy
_atom_site_symmetry_multiplicity
_atom_site_calc_flag
_atom_site_refinement_flags
_atom_site_disorder_assembly
_atom_site_disorder_group
N1A N -0.2332(5) 0.7436(8) 0.3234(3) 0.036(3) Uani 0.499(3) 1 d PDU A 1
C1A C -0.2226(7) 0.6084(10) 0.3215(5) 0.040(4) Uani 0.499(3) 1 d PDU A 1
H1AA H -0.2597 0.5625 0.3176 0.048 Uiso 0.499(3) 1 calc PR A 1
H1AB H -0.1992 0.5871 0.2964 0.048 Uiso 0.499(3) 1 calc PR A 1
S1A S -0.2482(2) 0.8125(4) 0.27808(18) 0.0475(14) Uani 0.499(3) 1 d PDU A 1
O1A O -0.2663(6) 0.9340(9) 0.2903(4) 0.051(4) Uani 0.499(3) 1 d PDU A 1
N2A N -0.1592(6) 0.2708(9) 0.4058(4) 0.066(4) Uani 0.499(3) 1 d PDU A 1
C2A C -0.1896(7) 0.5840(9) 0.3673(5) 0.047(4) Uani 0.499(3) 1 d PDU A 1
O2A O -0.2903(5) 0.7358(11) 0.2514(4) 0.057(4) Uani 0.499(3) 1 d PDU A 1
S2A S -0.1358(3) 0.1332(5) 0.3958(2) 0.095(2) Uani 0.499(3) 1 d PDU A 1
C3A C -0.1716(6) 0.4724(8) 0.3872(4) 0.037(3) Uani 0.499(3) 1 d PDU A 1
O3A O -0.1765(5) 0.0939(11) 0.3581(4) 0.069(4) Uani 0.499(3) 1 d PDU A 1
S3A S -0.0028(2) 0.7329(3) 0.47627(16) 0.0514(14) Uani 0.499(3) 1 d PDU A 1
C4A C -0.1846(7) 0.3463(9) 0.3660(5) 0.049(4) Uani 0.499(3) 1 d PDU A 1
H4AA H -0.2268 0.3320 0.3586 0.059 Uiso 0.499(3) 1 calc PR A 1
H4AB H -0.1642 0.3329 0.3385 0.059 Uiso 0.499(3) 1 calc PR A 1
O4A O -0.1311(7) 0.0684(11) 0.4374(5) 0.096(5) Uani 0.499(3) 1 d PDU A 1
N4B N -0.0676(6) 0.7214(9) 0.4923(4) 0.051(3) Uani 0.499(3) 1 d PDU A 1
C5A C -0.1323(6) 0.3365(10) 0.4460(4) 0.054(4) Uani 0.499(3) 1 d PDU A 1
H5AA H -0.0895 0.3207 0.4510 0.065 Uiso 0.499(3) 1 calc PR A 1
O5A O 0.0087(6) 0.8625(7) 0.4744(5) 0.072(4) Uani 0.499(3) 1 d PDU A 1
C6A C -0.1448(7) 0.4665(8) 0.4288(4) 0.048(4) Uani 0.499(3) 1 d PDU A 1
O6A O 0.0321(5) 0.6567(9) 0.5072(4) 0.069(3) Uani 0.499(3) 1 d PDU A 1
C7A C -0.1302(6) 0.5765(9) 0.4535(4) 0.048(4) Uani 0.499(3) 1 d PDU A 1
C8A C -0.0969(5) 0.5970(9) 0.4988(3) 0.038(3) Uani 0.499(3) 1 d PDU A 1
H8AA H -0.0664 0.5326 0.5048 0.045 Uiso 0.499(3) 1 calc PR A 1
C9A C -0.1145(7) 0.7885(10) 0.4629(5) 0.051(4) Uani 0.499(3) 1 d PDU A 1
H9AA H -0.0980 0.8536 0.4449 0.061 Uiso 0.499(3) 1 calc PR A 1
H9AB H -0.1435 0.8246 0.4814 0.061 Uiso 0.499(3) 1 calc PR A 1
C10A C -0.1415(6) 0.6864(8) 0.4319(4) 0.037(3) Uani 0.499(3) 1 d PDU A 1
C11A C -0.1747(6) 0.6900(10) 0.3908(4) 0.041(4) Uani 0.499(3) 1 d PDU A 1
C12A C -0.1786(7) 0.7981(11) 0.3553(5) 0.045(4) Uani 0.499(3) 1 d PDU A 1
H12A H -0.1433 0.8052 0.3392 0.054 Uiso 0.499(3) 1 calc PR A 1
H12B H -0.1874 0.8772 0.3691 0.054 Uiso 0.499(3) 1 calc PR A 1
C17A C -0.1838(4) 0.8200(9) 0.2517(3) 0.043(4) Uani 0.499(3) 1 d PGDU A 1
C18A C -0.1711(5) 0.7279(9) 0.2220(4) 0.050(4) Uani 0.499(3) 1 d PGDU A 1
H18A H -0.1972 0.6616 0.2161 0.060 Uiso 0.499(3) 1 calc PR A 1
C19A C -0.1201(5) 0.7327(11) 0.2010(4) 0.051(4) Uani 0.499(3) 1 d PGDU A 1
H19A H -0.1114 0.6698 0.1807 0.061 Uiso 0.499(3) 1 calc PR A 1
C20A C -0.0818(4) 0.8297(12) 0.2097(4) 0.056(4) Uani 0.499(3) 1 d PGDU A 1
C21A C -0.0945(4) 0.9218(10) 0.2394(5) 0.047(4) Uani 0.499(3) 1 d PGDU A 1
H21A H -0.0684 0.9881 0.2453 0.056 Uiso 0.499(3) 1 calc PR A 1
C22A C -0.1455(4) 0.9170(9) 0.2604(4) 0.036(4) Uani 0.499(3) 1 d PGDU A 1
H22A H -0.1542 0.9799 0.2807 0.043 Uiso 0.499(3) 1 calc PR A 1
C23A C -0.0297(8) 0.844(2) 0.1872(8) 0.080(6) Uani 0.499(3) 1 d PDU A 1
H23A H -0.0257 0.7749 0.1667 0.121 Uiso 0.499(3) 1 calc PR A 1
H23B H 0.0043 0.8476 0.2101 0.121 Uiso 0.499(3) 1 calc PR A 1
H23C H -0.0322 0.9198 0.1694 0.121 Uiso 0.499(3) 1 calc PR A 1
C24A C -0.0635(4) 0.1402(10) 0.3732(4) 0.055(3) Uani 0.499(3) 1 d PGDU A 1
C25A C -0.0547(5) 0.1587(12) 0.3278(3) 0.065(4) Uani 0.499(3) 1 d PGDU A 1
H25A H -0.0872 0.1648 0.3052 0.078 Uiso 0.499(3) 1 calc PR A 1
C26A C 0.0015(6) 0.1682(15) 0.3155(4) 0.085(5) Uani 0.499(3) 1 d PGDU A 1
H26A H 0.0075 0.1808 0.2844 0.102 Uiso 0.499(3) 1 calc PR A 1
C27A C 0.0489(5) 0.1592(15) 0.3485(5) 0.097(5) Uani 0.499(3) 1 d PGDU A 1
C28A C 0.0401(4) 0.1407(15) 0.3939(5) 0.084(5) Uani 0.499(3) 1 d PGDU A 1
H28A H 0.0726 0.1345 0.4165 0.101 Uiso 0.499(3) 1 calc PR A 1
C29A C -0.0161(5) 0.1312(13) 0.4062(3) 0.075(4) Uani 0.499(3) 1 d PGDU A 1
H29A H -0.0221 0.1185 0.4372 0.090 Uiso 0.499(3) 1 calc PR A 1
C30A C 0.1088(8) 0.161(3) 0.3371(9) 0.138(8) Uani 0.499(3) 1 d PDU A 1
H30A H 0.1089 0.1723 0.3042 0.207 Uiso 0.499(3) 1 calc PR A 1
H30B H 0.1276 0.0829 0.3461 0.207 Uiso 0.499(3) 1 calc PR A 1
H30C H 0.1301 0.2273 0.3534 0.207 Uiso 0.499(3) 1 calc PR A 1
C31A C -0.0083(5) 0.6766(8) 0.4203(2) 0.052(4) Uani 0.499(3) 1 d PGDU A 1
C32A C -0.0216(6) 0.7521(7) 0.3827(3) 0.060(4) Uani 0.499(3) 1 d PGDU A 1
H32A H -0.0251 0.8375 0.3869 0.072 Uiso 0.499(3) 1 calc PR A 1
C33A C -0.0299(7) 0.7026(10) 0.3391(3) 0.062(4) Uani 0.499(3) 1 d PGDU A 1
H33A H -0.0390 0.7542 0.3135 0.075 Uiso 0.499(3) 1 calc PR A 1
C34A C -0.0249(6) 0.5776(10) 0.3331(3) 0.066(4) Uani 0.499(3) 1 d PGDU A 1
C35A C -0.0115(6) 0.5022(8) 0.3706(3) 0.052(4) Uani 0.499(3) 1 d PGDU A 1
H35A H -0.0081 0.4168 0.3664 0.063 Uiso 0.499(3) 1 calc PR A 1
C36A C -0.0032(5) 0.5517(7) 0.4142(3) 0.048(4) Uani 0.499(3) 1 d PGDU A 1
H36A H 0.0059 0.5001 0.4398 0.058 Uiso 0.499(3) 1 calc PR A 1
C37A C -0.0407(12) 0.5173(17) 0.2869(4) 0.087(6) Uani 0.499(3) 1 d PDU A 1
H37A H -0.0497 0.5801 0.2636 0.131 Uiso 0.499(3) 1 calc PR A 1
H37B H -0.0747 0.4648 0.2884 0.131 Uiso 0.499(3) 1 calc PR A 1
H37C H -0.0078 0.4682 0.2790 0.131 Uiso 0.499(3) 1 calc PR A 1
N1U N -0.2156(6) 0.7328(10) 0.3158(4) 0.047(3) Uani 0.501(3) 1 d PDU A 2
C1U C -0.2054(8) 0.5993(10) 0.3165(5) 0.038(4) Uani 0.501(3) 1 d PDU A 2
H1UA H -0.1820 0.5747 0.2918 0.045 Uiso 0.501(3) 1 calc PR A 2
H1UB H -0.2427 0.5541 0.3131 0.045 Uiso 0.501(3) 1 calc PR A 2
S1U S -0.2330(3) 0.8024(4) 0.2709(2) 0.0445(15) Uani 0.501(3) 1 d PDU A 2
O1U O -0.2526(6) 0.9226(8) 0.2807(5) 0.043(4) Uani 0.501(3) 1 d PDU A 2
N2U N -0.1357(6) 0.2638(8) 0.3989(4) 0.053(3) Uani 0.501(3) 1 d PDU A 2
C2U C -0.1724(8) 0.5765(10) 0.3629(5) 0.043(4) Uani 0.501(3) 1 d PDU A 2
O2U O -0.2727(6) 0.7238(11) 0.2429(5) 0.052(4) Uani 0.501(3) 1 d PDU A 2
S2U S -0.1148(3) 0.1278(5) 0.38494(19) 0.0517(14) Uani 0.501(3) 1 d PDU A 2
C3U C -0.1507(8) 0.4661(9) 0.3830(4) 0.040(4) Uani 0.501(3) 1 d PDU A 2
O3U O -0.1538(4) 0.0914(9) 0.3451(3) 0.043(3) Uani 0.501(3) 1 d PDU A 2
S3U S 0.0234(2) 0.7386(4) 0.45566(17) 0.0677(17) Uani 0.501(3) 1 d PDU A 2
C4U C -0.1619(7) 0.3414(10) 0.3596(5) 0.041(4) Uani 0.501(3) 1 d PDU A 2
H4UA H -0.2039 0.3250 0.3517 0.049 Uiso 0.501(3) 1 calc PR A 2
H4UB H -0.1410 0.3324 0.3322 0.049 Uiso 0.501(3) 1 calc PR A 2
O4U O -0.1075(6) 0.0583(9) 0.4253(3) 0.048(3) Uani 0.501(3) 1 d PDU A 2
N4U N -0.0356(6) 0.7171(10) 0.4800(5) 0.060(4) Uani 0.501(3) 1 d PDU A 2
C5U C -0.1014(7) 0.3282(10) 0.4371(4) 0.049(4) Uani 0.501(3) 1 d PDU A 2
H5UA H -0.0590 0.3137 0.4375 0.059 Uiso 0.501(3) 1 calc PR A 2
H5UB H -0.1141 0.3069 0.4671 0.059 Uiso 0.501(3) 1 calc PR A 2
O5U O 0.0312(7) 0.8659(8) 0.4485(5) 0.086(5) Uani 0.501(3) 1 d PDU A 2
C6U C -0.1186(7) 0.4590(9) 0.4224(4) 0.043(4) Uani 0.501(3) 1 d PDU A 2
O6U O 0.0660(5) 0.6655(10) 0.4818(4) 0.076(4) Uani 0.501(3) 1 d PDU A 2
C7U C -0.1022(7) 0.5689(9) 0.4473(4) 0.046(4) Uani 0.501(3) 1 d PDU A 2
C8U C -0.0621(7) 0.5910(11) 0.4897(5) 0.067(4) Uani 0.501(3) 1 d PDU A 2
H8UA H -0.0317 0.5274 0.4941 0.080 Uiso 0.501(3) 1 calc PR A 2
H8UB H -0.0837 0.5939 0.5169 0.080 Uiso 0.501(3) 1 calc PR A 2
C9U C -0.0880(6) 0.7825(11) 0.4561(5) 0.070(4) Uani 0.501(3) 1 d PDU A 2
H9UA H -0.0736 0.8471 0.4361 0.084 Uiso 0.501(3) 1 calc PR A 2
C10U C -0.1154(7) 0.6781(10) 0.4246(5) 0.056(4) Uani 0.501(3) 1 d PDU A 2
C11U C -0.1553(7) 0.6826(10) 0.3860(5) 0.043(4) Uani 0.501(3) 1 d PDU A 2
C12U C -0.1924(7) 0.7917(11) 0.3632(4) 0.043(4) Uani 0.501(3) 1 d PDU A 2
H12C H -0.1606 0.8442 0.3535 0.051 Uiso 0.501(3) 1 calc PR A 2
C17U C -0.1694(5) 0.8114(12) 0.2428(5) 0.043(3) Uani 0.501(3) 1 d PDU A 2
C18U C -0.1562(7) 0.7196(13) 0.2126(6) 0.043(4) Uani 0.501(3) 1 d PDU A 2
H18B H -0.1816 0.6521 0.2067 0.051 Uiso 0.501(3) 1 calc PR A 2
C19U C -0.1054(7) 0.7283(16) 0.1915(7) 0.060(4) Uani 0.501(3) 1 d PDU A 2
H19B H -0.0985 0.6698 0.1690 0.071 Uiso 0.501(3) 1 calc PR A 2
C20U C -0.0643(7) 0.8200(14) 0.2022(6) 0.053(4) Uani 0.501(3) 1 d PDU A 2
C21U C -0.0802(7) 0.9111(15) 0.2302(6) 0.054(4) Uani 0.501(3) 1 d PDU A 2
H21B H -0.0559 0.9806 0.2354 0.065 Uiso 0.501(3) 1 calc PR A 2
C22U C -0.1301(6) 0.9038(12) 0.2507(6) 0.040(3) Uani 0.501(3) 1 d PDU A 2
H22B H -0.1380 0.9660 0.2716 0.048 Uiso 0.501(3) 1 calc PR A 2
C23U C -0.0111(9) 0.833(2) 0.1808(9) 0.082(6) Uani 0.501(3) 1 d PDU A 2
H23D H 0.0072 0.9113 0.1897 0.122 Uiso 0.501(3) 1 calc PR A 2
H23E H -0.0201 0.8304 0.1476 0.122 Uiso 0.501(3) 1 calc PR A 2
H23F H 0.0156 0.7666 0.1907 0.122 Uiso 0.501(3) 1 calc PR A 2
C24U C -0.0429(5) 0.1364(16) 0.3624(5) 0.064(4) Uani 0.501(3) 1 d PDU A 2
C25U C -0.0373(7) 0.157(2) 0.3176(5) 0.072(5) Uani 0.501(3) 1 d PDU A 2
H25B H -0.0692 0.1410 0.2952 0.087 Uiso 0.501(3) 1 calc PR A 2
C26U C 0.0142(7) 0.202(2) 0.3042(6) 0.090(5) Uani 0.501(3) 1 d PDU A 2
H26B H 0.0149 0.2496 0.2774 0.108 Uiso 0.501(3) 1 calc PR A 2
C27U C 0.0642(6) 0.1736(19) 0.3312(5) 0.075(4) Uani 0.501(3) 1 d PDU A 2
C28U C 0.0589(7) 0.1437(19) 0.3758(5) 0.079(5) Uani 0.501(3) 1 d PDU A 2
H28B H 0.0936 0.1334 0.3959 0.095 Uiso 0.501(3) 1 calc PR A 2
C29U C 0.0062(6) 0.1277(17) 0.3935(5) 0.064(4) Uani 0.501(3) 1 d PDU A 2
H29B H 0.0039 0.1117 0.4249 0.077 Uiso 0.501(3) 1 calc PR A 2
C30U C 0.1220(8) 0.194(2) 0.3167(9) 0.117(7) Uani 0.501(3) 1 d PDU A 2
H30D H 0.1192 0.1959 0.2833 0.175 Uiso 0.501(3) 1 calc PR A 2
H30E H 0.1480 0.1276 0.3281 0.175 Uiso 0.501(3) 1 calc PR A 2
H30F H 0.1375 0.2716 0.3290 0.175 Uiso 0.501(3) 1 calc PR A 2
C31U C 0.0117(7) 0.6729(11) 0.4008(4) 0.058(4) Uani 0.501(3) 1 d PDU A 2
C32U C -0.0142(8) 0.7415(13) 0.3628(4) 0.054(4) Uani 0.501(3) 1 d PDU A 2
H32B H -0.0201 0.8268 0.3652 0.065 Uiso 0.501(3) 1 calc PR A 2
C33U C -0.0305(9) 0.6810(12) 0.3227(5) 0.061(4) Uani 0.501(3) 1 d PDU A 2
H33B H -0.0504 0.7252 0.2981 0.073 Uiso 0.501(3) 1 calc PR A 2
C34U C -0.0191(8) 0.5577(11) 0.3164(4) 0.049(4) Uani 0.501(3) 1 d PDU A 2
C35U C 0.0066(6) 0.4962(11) 0.3537(4) 0.041(3) Uani 0.501(3) 1 d PDU A 2
H35B H 0.0139 0.4117 0.3504 0.049 Uiso 0.501(3) 1 calc PR A 2
C36U C 0.0226(7) 0.5485(10) 0.3958(4) 0.045(4) Uani 0.501(3) 1 d PDU A 2
H36B H 0.0403 0.5016 0.4205 0.054 Uiso 0.501(3) 1 calc PR A 2
C37U C -0.0338(11) 0.4934(18) 0.2709(5) 0.079(6) Uani 0.501(3) 1 d PDU A 2
H37D H -0.0514 0.5517 0.2483 0.118 Uiso 0.501(3) 1 calc PR A 2
H37E H -0.0613 0.4271 0.2745 0.118 Uiso 0.501(3) 1 calc PR A 2
H37F H 0.0018 0.4599 0.2605 0.118 Uiso 0.501(3) 1 calc PR A 2
S1B S 0.3246(2) 0.8046(5) 0.20692(19) 0.0493(15) Uani 0.614(3) 1 d PDU B 1
N1B N 0.3085(5) 0.7329(9) 0.1581(3) 0.038(3) Uani 0.614(3) 1 d PDU B 1
C1B C 0.2999(7) 0.5993(10) 0.1620(5) 0.051(4) Uani 0.614(3) 1 d PDU B 1
H1BA H 0.3372 0.5544 0.1649 0.061 Uiso 0.614(3) 1 calc PR B 1
H1BB H 0.2776 0.5783 0.1878 0.061 Uiso 0.614(3) 1 calc PR B 1
O1B O 0.3402(5) 0.9262(8) 0.1963(4) 0.045(3) Uani 0.614(3) 1 d PDU B 1
C2B C 0.2661(4) 0.5774(6) 0.1179(2) 0.049(4) Uani 0.614(3) 1 d PGDU B 1
N2B N 0.2293(5) 0.2617(8) 0.0824(4) 0.051(3) Uani 0.614(3) 1 d PDU B 1
O2B O 0.3651(5) 0.7263(11) 0.2323(4) 0.055(4) Uani 0.614(3) 1 d PDU B 1
S2B S 0.2070(2) 0.1302(4) 0.09391(18) 0.0605(15) Uani 0.614(3) 1 d PDU B 1
C3B C 0.2490(4) 0.4662(5) 0.0983(3) 0.054(4) Uani 0.614(3) 1 d PGDU B 1
N3B N 0.1459(5) 0.7195(9) -0.0069(4) 0.069(3) Uani 0.614(3) 1 d PDU B 1
O3B O 0.2021(6) 0.0648(10) 0.0509(4) 0.072(4) Uani 0.614(3) 1 d PDU B 1
S3B S 0.0784(2) 0.7349(3) 0.01037(18) 0.0783(17) Uani 0.614(3) 1 d PDU B 1
C4B C 0.2539(6) 0.3460(9) 0.1177(4) 0.052(4) Uani 0.614(3) 1 d PDU B 1
H4BA H 0.2321 0.3410 0.1448 0.062 Uiso 0.614(3) 1 calc PR B 1
H4BB H 0.2952 0.3259 0.1272 0.062 Uiso 0.614(3) 1 calc PR B 1
O4B O 0.2453(5) 0.0867(8) 0.1312(3) 0.060(3) Uani 0.614(3) 1 d PDU B 1
C5B C 0.1970(7) 0.3345(9) 0.0441(3) 0.064(4) Uani 0.614(3) 1 d PDU B 1
H5BA H 0.1553 0.3322 0.0501 0.077 Uiso 0.614(3) 1 calc PR B 1
O5B O 0.0398(5) 0.6559(8) -0.0183(4) 0.082(4) Uani 0.614(3) 1 d PDU B 1
C6B C 0.2170(5) 0.4628(6) 0.0556(3) 0.052(3) Uani 0.614(3) 1 d PGDU B 1
O6B O 0.0665(5) 0.8598(7) 0.0109(4) 0.085(4) Uani 0.614(3) 1 d PDU B 1
C7B C 0.2021(4) 0.5706(7) 0.0326(3) 0.053(3) Uani 0.614(3) 1 d PGDU B 1
C8B C 0.1530(7) 0.5885(11) -0.0065(4) 0.082(4) Uani 0.614(3) 1 d PDU B 1
H8BA H 0.1168 0.5403 -0.0039 0.098 Uiso 0.614(3) 1 calc PR B 1
C9B C 0.1907(6) 0.7844(8) 0.0258(4) 0.071(4) Uani 0.614(3) 1 d PDU B 1
H9BA H 0.1620 0.8053 0.0471 0.085 Uiso 0.614(3) 1 d PR B 1
H9BB H 0.2086 0.8594 0.0149 0.085 Uiso 0.614(3) 1 d PR B 1
C10B C 0.2191(5) 0.6818(6) 0.0522(3) 0.050(4) Uani 0.614(3) 1 d PGDU B 1
C11B C 0.2511(5) 0.6852(5) 0.0949(3) 0.054(4) Uani 0.614(3) 1 d PGDU B 1
C12B C 0.2674(8) 0.7973(10) 0.1231(5) 0.061(4) Uani 0.614(3) 1 d PDU B 1
H12D H 0.2870 0.8598 0.1060 0.073 Uiso 0.614(3) 1 calc PR B 1
H12E H 0.2337 0.8336 0.1363 0.073 Uiso 0.614(3) 1 calc PR B 1
C17B C 0.2619(3) 0.8134(8) 0.2337(3) 0.035(3) Uani 0.614(3) 1 d PGDU B 1
C18B C 0.2498(4) 0.7224(8) 0.2641(3) 0.049(3) Uani 0.614(3) 1 d PGDU B 1
H18C H 0.2760 0.6563 0.2701 0.059 Uiso 0.614(3) 1 calc PR B 1
C19B C 0.1993(5) 0.7281(9) 0.2857(4) 0.052(3) Uani 0.614(3) 1 d PGDU B 1
H19D H 0.1910 0.6660 0.3065 0.062 Uiso 0.614(3) 1 calc PR B 1
C20B C 0.1609(4) 0.8248(11) 0.2769(4) 0.063(4) Uani 0.614(3) 1 d PGDU B 1
C21B C 0.1730(4) 0.9158(9) 0.2465(4) 0.049(3) Uani 0.614(3) 1 d PGDU B 1
H21C H 0.1467 0.9819 0.2405 0.059 Uiso 0.614(3) 1 calc PR B 1
C22B C 0.2235(4) 0.9101(8) 0.2249(4) 0.049(4) Uani 0.614(3) 1 d PGDU B 1
H22C H 0.2318 0.9722 0.2042 0.059 Uiso 0.614(3) 1 calc PR B 1
C23B C 0.1006(8) 0.8140(15) 0.2950(7) 0.090(5) Uani 0.614(3) 1 d PDU B 1
H23G H 0.0768 0.8850 0.2851 0.135 Uiso 0.614(3) 1 calc PR B 1
H23H H 0.1057 0.8103 0.3284 0.135 Uiso 0.614(3) 1 calc PR B 1
H23I H 0.0812 0.7397 0.2828 0.135 Uiso 0.614(3) 1 calc PR B 1
C24B C 0.1391(4) 0.1429(9) 0.1104(3) 0.060(3) Uani 0.614(3) 1 d PGDU B 1
C25B C 0.0889(5) 0.1234(10) 0.0810(3) 0.079(4) Uani 0.614(3) 1 d PGDU B 1
H25C H 0.0916 0.1037 0.0499 0.095 Uiso 0.614(3) 1 calc PR B 1
C26B C 0.0346(4) 0.1328(11) 0.0969(4) 0.102(5) Uani 0.614(3) 1 d PGDU B 1
H26C H 0.0002 0.1196 0.0768 0.123 Uiso 0.614(3) 1 calc PR B 1
C27B C 0.0306(4) 0.1617(12) 0.1424(5) 0.099(4) Uani 0.614(3) 1 d PGDU B 1
C28B C 0.0808(6) 0.1811(13) 0.1719(3) 0.089(4) Uani 0.614(3) 1 d PGDU B 1
H28C H 0.0781 0.2008 0.2029 0.107 Uiso 0.614(3) 1 calc PR B 1
C29B C 0.1351(5) 0.1717(12) 0.1559(3) 0.062(4) Uani 0.614(3) 1 d PGDU B 1
H29C H 0.1694 0.1850 0.1760 0.074 Uiso 0.614(3) 1 calc PR B 1
C30B C -0.0274(9) 0.192(2) 0.1634(8) 0.134(7) Uani 0.614(3) 1 d PDU B 1
H30G H -0.0605 0.1824 0.1400 0.201 Uiso 0.614(3) 1 calc PR B 1
H30H H -0.0260 0.2758 0.1747 0.201 Uiso 0.614(3) 1 calc PR B 1
H30I H -0.0319 0.1359 0.1887 0.201 Uiso 0.614(3) 1 calc PR B 1
C31B C 0.0811(4) 0.6769(7) 0.0669(2) 0.056(3) Uani 0.614(3) 1 d PGDU B 1
C32B C 0.0743(5) 0.5530(6) 0.0744(3) 0.068(4) Uani 0.614(3) 1 d PGDU B 1
H32D H 0.0619 0.5006 0.0496 0.082 Uiso 0.614(3) 1 calc PR B 1
C33B C 0.0855(6) 0.5057(7) 0.1182(3) 0.071(4) Uani 0.614(3) 1 d PGDU B 1
H33C H 0.0809 0.4210 0.1233 0.085 Uiso 0.614(3) 1 calc PR B 1
C34B C 0.1036(6) 0.5824(10) 0.1545(2) 0.069(4) Uani 0.614(3) 1 d PGDU B 1
C35B C 0.1104(6) 0.7063(9) 0.1470(2) 0.074(4) Uani 0.614(3) 1 d PGDU B 1
H35C H 0.1227 0.7587 0.1718 0.089 Uiso 0.614(3) 1 calc PR B 1
C36B C 0.0991(5) 0.7536(6) 0.1032(3) 0.062(4) Uani 0.614(3) 1 d PGDU B 1
H36C H 0.1038 0.8383 0.0981 0.075 Uiso 0.614(3) 1 calc PR B 1
C37B C 0.1141(11) 0.5314(15) 0.2024(3) 0.084(5) Uani 0.614(3) 1 d PDU B 1
H37G H 0.1075 0.4432 0.2016 0.126 Uiso 0.614(3) 1 calc PR B 1
H37H H 0.0873 0.5699 0.2217 0.126 Uiso 0.614(3) 1 calc PR B 1
H37I H 0.1543 0.5481 0.2150 0.126 Uiso 0.614(3) 1 calc PR B 1
S1V S 0.3109(4) 0.8137(7) 0.2142(3) 0.044(2) Uani 0.386(3) 1 d PDU B 2
N1V N 0.2939(9) 0.7393(13) 0.1651(5) 0.042(4) Uani 0.386(3) 1 d PDU B 2
C1V C 0.2832(11) 0.6061(14) 0.1656(6) 0.041(5) Uani 0.386(3) 1 d PDU B 2
H1VA H 0.2602 0.5830 0.1907 0.049 Uiso 0.386(3) 1 calc PR B 2
H1VB H 0.3202 0.5600 0.1687 0.049 Uiso 0.386(3) 1 calc PR B 2
O1V O 0.3222(8) 0.9372(11) 0.2032(7) 0.046(5) Uani 0.386(3) 1 d PDU B 2
C2V C 0.2497(10) 0.5840(12) 0.1203(6) 0.044(4) Uani 0.386(3) 1 d PDU B 2
N2V N 0.2064(8) 0.2668(11) 0.0894(6) 0.060(4) Uani 0.386(3) 1 d PDU B 2
O2V O 0.3507(8) 0.7384(16) 0.2416(6) 0.044(5) Uani 0.386(3) 1 d PDU B 2
S2V S 0.1867(4) 0.1340(8) 0.1033(4) 0.077(3) Uani 0.386(3) 1 d PDU B 2
C3V C 0.2283(10) 0.4708(12) 0.1048(6) 0.049(4) Uani 0.386(3) 1 d PDU B 2
N3V N 0.1141(6) 0.7268(13) 0.0083(6) 0.058(4) Uani 0.386(3) 1 d PDU B 2
O3V O 0.1772(10) 0.0676(19) 0.0609(6) 0.097(7) Uani 0.386(3) 1 d PDU B 2
S3V S 0.0510(4) 0.7392(6) 0.0328(3) 0.073(2) Uani 0.386(3) 1 d PDU B 2
C4V C 0.2318(11) 0.3522(14) 0.1250(7) 0.059(5) Uani 0.386(3) 1 d PDU B 2
H4VA H 0.2096 0.3496 0.1519 0.071 Uiso 0.386(3) 1 calc PR B 2
H4VB H 0.2728 0.3306 0.1349 0.071 Uiso 0.386(3) 1 calc PR B 2
O4V O 0.2215(9) 0.0946(18) 0.1425(6) 0.086(7) Uani 0.386(3) 1 d PDU B 2
C5V C 0.1661(9) 0.3399(12) 0.0546(6) 0.062(5) Uani 0.386(3) 1 d PDU B 2
H5VA H 0.1250 0.3354 0.0610 0.075 Uiso 0.386(3) 1 calc PR B 2
H5VB H 0.1692 0.3124 0.0229 0.075 Uiso 0.386(3) 1 calc PR B 2
O5V O 0.0071(7) 0.6705(13) 0.0049(6) 0.073(5) Uani 0.386(3) 1 d PDU B 2
C6V C 0.1915(10) 0.4686(12) 0.0632(6) 0.056(4) Uani 0.386(3) 1 d PDU B 2
O6V O 0.0417(8) 0.8665(10) 0.0357(6) 0.081(6) Uani 0.386(3) 1 d PDU B 2
C7V C 0.1722(8) 0.5770(12) 0.0433(6) 0.054(4) Uani 0.386(3) 1 d PDU B 2
C8V C 0.1211(8) 0.5963(13) 0.0045(6) 0.060(4) Uani 0.386(3) 1 d PDU B 2
H8VA H 0.1322 0.5725 -0.0258 0.071 Uiso 0.386(3) 1 calc PR B 2
H8VB H 0.0855 0.5517 0.0107 0.071 Uiso 0.386(3) 1 calc PR B 2
C9V C 0.1706(6) 0.7879(13) 0.0263(6) 0.074(5) Uani 0.386(3) 1 d PDU B 2
H9VA H 0.1624 0.8590 0.0459 0.089 Uiso 0.386(3) 1 calc PR B 2
C10V C 0.1997(9) 0.6895(13) 0.0551(7) 0.057(4) Uani 0.386(3) 1 d PDU B 2
C11V C 0.2364(10) 0.6935(13) 0.0966(6) 0.045(4) Uani 0.386(3) 1 d PDU B 2
C12V C 0.2669(9) 0.7999(14) 0.1223(5) 0.057(5) Uani 0.386(3) 1 d PDU B 2
H12F H 0.2366 0.8584 0.1306 0.069 Uiso 0.386(3) 1 calc PR B 2
C17V C 0.2464(7) 0.8245(16) 0.2398(7) 0.040(4) Uani 0.386(3) 1 d PDU B 2
C18V C 0.2328(9) 0.7343(18) 0.2704(8) 0.045(4) Uani 0.386(3) 1 d PDU B 2
H18D H 0.2580 0.6669 0.2775 0.054 Uiso 0.386(3) 1 calc PR B 2
C19V C 0.1810(9) 0.747(2) 0.2901(9) 0.062(5) Uani 0.386(3) 1 d PDU B 2
H19E H 0.1699 0.6865 0.3104 0.075 Uiso 0.386(3) 1 calc PR B 2
C20V C 0.1454(9) 0.8476(19) 0.2803(8) 0.060(5) Uani 0.386(3) 1 d PDU B 2
C21V C 0.1576(9) 0.931(2) 0.2483(9) 0.056(5) Uani 0.386(3) 1 d PDU B 2
H21D H 0.1307 0.9944 0.2393 0.067 Uiso 0.386(3) 1 calc PR B 2
C22V C 0.2091(8) 0.9233(16) 0.2293(7) 0.034(4) Uani 0.386(3) 1 d PDU B 2
H22D H 0.2194 0.9848 0.2090 0.040 Uiso 0.386(3) 1 calc PR B 2
C23V C 0.0933(11) 0.859(3) 0.3084(11) 0.099(9) Uani 0.386(3) 1 d PDU B 2
H23J H 0.0894 0.7843 0.3258 0.149 Uiso 0.386(3) 1 calc PR B 2
H23K H 0.0577 0.8729 0.2878 0.149 Uiso 0.386(3) 1 calc PR B 2
H23L H 0.0997 0.9283 0.3294 0.149 Uiso 0.386(3) 1 calc PR B 2
C24V C 0.1196(7) 0.156(2) 0.1214(6) 0.074(5) Uani 0.386(3) 1 d PDU B 2
C25V C 0.0716(8) 0.154(3) 0.0882(7) 0.082(5) Uani 0.386(3) 1 d PDU B 2
H25D H 0.0737 0.1305 0.0575 0.098 Uiso 0.386(3) 1 calc PR B 2
C26V C 0.0200(8) 0.191(2) 0.1054(6) 0.098(6) Uani 0.386(3) 1 d PDU B 2
H26D H -0.0139 0.2013 0.0845 0.118 Uiso 0.386(3) 1 calc PR B 2
C27V C 0.0160(9) 0.213(3) 0.1514(7) 0.106(6) Uani 0.386(3) 1 d PDU B 2
C28V C 0.0609(9) 0.177(3) 0.1836(7) 0.104(6) Uani 0.386(3) 1 d PDU B 2
H28D H 0.0549 0.1561 0.2140 0.125 Uiso 0.386(3) 1 calc PR B 2
C29V C 0.1167(9) 0.174(3) 0.1674(7) 0.069(5) Uani 0.386(3) 1 d PDU B 2
H29D H 0.1511 0.1839 0.1878 0.083 Uiso 0.386(3) 1 calc PR B 2
C30V C -0.0398(11) 0.267(3) 0.1704(10) 0.139(9) Uani 0.386(3) 1 d PDU B 2
H30J H -0.0727 0.2644 0.1465 0.208 Uiso 0.386(3) 1 calc PR B 2
H30K H -0.0323 0.3518 0.1798 0.208 Uiso 0.386(3) 1 calc PR B 2
H30L H -0.0491 0.2192 0.1967 0.208 Uiso 0.386(3) 1 calc PR B 2
C31V C 0.0604(10) 0.6774(13) 0.0884(5) 0.064(5) Uani 0.386(3) 1 d PDU B 2
C32V C 0.0499(10) 0.5535(14) 0.0955(6) 0.062(5) Uani 0.386(3) 1 d PDU B 2
H32C H 0.0330 0.5040 0.0712 0.074 Uiso 0.386(3) 1 calc PR B 2
C33V C 0.0644(11) 0.5049(18) 0.1380(6) 0.077(6) Uani 0.386(3) 1 d PDU B 2
H33D H 0.0518 0.4242 0.1432 0.092 Uiso 0.386(3) 1 calc PR B 2
C34V C 0.0965(12) 0.5655(17) 0.1743(7) 0.067(5) Uani 0.386(3) 1 d PDU B 2
C35V C 0.1050(13) 0.6866(16) 0.1664(7) 0.074(6) Uani 0.386(3) 1 d PDU B 2
H35D H 0.1246 0.7342 0.1902 0.088 Uiso 0.386(3) 1 calc PR B 2
C36V C 0.0866(10) 0.7429(15) 0.1256(6) 0.057(5) Uani 0.386(3) 1 d PDU B 2
H36D H 0.0918 0.8283 0.1228 0.068 Uiso 0.386(3) 1 calc PR B 2
C37V C 0.1177(18) 0.502(3) 0.2186(9) 0.098(8) Uani 0.386(3) 1 d PDU B 2
H37J H 0.1128 0.4137 0.2148 0.148 Uiso 0.386(3) 1 calc PR B 2
H37K H 0.0951 0.5302 0.2428 0.148 Uiso 0.386(3) 1 calc PR B 2
H37L H 0.1590 0.5207 0.2268 0.148 Uiso 0.386(3) 1 calc PR B 2
C13A C -0.1615(7) 0.3069(13) 0.4889(5) 0.087(5) Uani 0.499(3) 1 d PDU A 1
H13A H -0.1423 0.3527 0.5148 0.131 Uiso 0.499(3) 1 calc PR A 1
H13B H -0.1582 0.2195 0.4952 0.131 Uiso 0.499(3) 1 calc PR A 1
H13C H -0.2027 0.3298 0.4840 0.131 Uiso 0.499(3) 1 calc PR A 1
C14A C -0.1349(5) 0.6006(10) 0.5380(3) 0.058(3) Uani 0.499(3) 1 d PDU A 1
H14A H -0.1611 0.6721 0.5339 0.069 Uiso 0.499(3) 1 calc PR A 1
H14E H -0.1597 0.5267 0.5365 0.069 Uiso 0.499(3) 1 calc PR A 1
C15A C -0.1009(8) 0.6074(13) 0.5849(4) 0.096(5) Uani 0.499(3) 1 d PDU A 1
H15A H -0.0631 0.6458 0.5804 0.115 Uiso 0.499(3) 1 calc PR A 1
H15F H -0.1218 0.6663 0.6026 0.115 Uiso 0.499(3) 1 calc PR A 1
C16A C -0.0866(12) 0.4996(17) 0.6162(8) 0.149(9) Uani 0.499(3) 1 d PDU A 1
H16A H -0.0675 0.5284 0.6455 0.223 Uiso 0.499(3) 1 calc PR A 1
H16B H -0.0605 0.4441 0.6022 0.223 Uiso 0.499(3) 1 calc PR A 1
H16C H -0.1225 0.4567 0.6211 0.223 Uiso 0.499(3) 1 calc PR A 1
C13U C -0.2284(9) 0.8880(15) 0.3859(7) 0.086(6) Uani 0.501(3) 1 d PDU A 2
H13D H -0.2045 0.9241 0.4119 0.129 Uiso 0.501(3) 1 calc PR A 2
H13E H -0.2628 0.8494 0.3964 0.129 Uiso 0.501(3) 1 calc PR A 2
H13F H -0.2408 0.9519 0.3637 0.129 Uiso 0.501(3) 1 calc PR A 2
C14U C -0.1195(8) 0.8464(14) 0.4936(5) 0.106(5) Uani 0.501(3) 1 d PDU A 2
H14B H -0.1569 0.8783 0.4787 0.128 Uiso 0.501(3) 1 calc PR A 2
H14F H -0.1291 0.7828 0.5154 0.128 Uiso 0.501(3) 1 calc PR A 2
C15U C -0.0892(7) 0.9508(13) 0.5216(5) 0.088(4) Uani 0.501(3) 1 d PDU A 2
H15B H -0.0856 1.0199 0.5005 0.105 Uiso 0.501(3) 1 calc PR A 2
H15G H -0.0492 0.9235 0.5322 0.105 Uiso 0.501(3) 1 calc PR A 2
C16U C -0.1163(8) 1.0005(19) 0.5633(5) 0.078(6) Uani 0.501(3) 1 d PDU A 2
H16D H -0.0907 1.0632 0.5782 0.116 Uiso 0.501(3) 1 calc PR A 2
H16E H -0.1208 0.9340 0.5847 0.116 Uiso 0.501(3) 1 calc PR A 2
H16F H -0.1544 1.0361 0.5534 0.116 Uiso 0.501(3) 1 calc PR A 2
C13B C 0.1968(9) 0.2978(11) -0.0055(4) 0.135(6) Uani 0.614(3) 1 d PDU B 1
H13G H 0.1833 0.2134 -0.0094 0.203 Uiso 0.614(3) 1 calc PR B 1
H13H H 0.2362 0.3046 -0.0145 0.203 Uiso 0.614(3) 1 calc PR B 1
H13I H 0.1706 0.3516 -0.0246 0.203 Uiso 0.614(3) 1 calc PR B 1
C14B C 0.1724(9) 0.5946(17) -0.0533(4) 0.150(6) Uani 0.614(3) 1 d PDU B 1
H14C H 0.2004 0.5260 -0.0516 0.180 Uiso 0.614(3) 1 calc PR B 1
H14G H 0.1974 0.6681 -0.0500 0.180 Uiso 0.614(3) 1 calc PR B 1
C15B C 0.1543(13) 0.5974(15) -0.1049(5) 0.201(8) Uani 0.614(3) 1 d PDU B 1
H15C H 0.1822 0.6436 -0.1215 0.242 Uiso 0.614(3) 1 calc PR B 1
H15D H 0.1145 0.6299 -0.1125 0.242 Uiso 0.614(3) 1 calc PR B 1
C16B C 0.1577(10) 0.4593(16) -0.1131(5) 0.151(7) Uani 0.614(3) 1 d PDU B 1
H16G H 0.1418 0.4408 -0.1445 0.226 Uiso 0.614(3) 1 calc PR B 1
H16H H 0.1351 0.4164 -0.0918 0.226 Uiso 0.614(3) 1 calc PR B 1
H16I H 0.1984 0.4328 -0.1083 0.226 Uiso 0.614(3) 1 calc PR B 1
C13V C 0.3093(9) 0.8691(18) 0.0945(7) 0.068(6) Uani 0.386(3) 1 d PDU B 2
H13J H 0.3234 0.9424 0.1112 0.102 Uiso 0.386(3) 1 calc PR B 2
H13K H 0.2891 0.8924 0.0649 0.102 Uiso 0.386(3) 1 calc PR B 2
H13L H 0.3424 0.8164 0.0899 0.102 Uiso 0.386(3) 1 calc PR B 2
C14V C 0.2149(10) 0.826(2) -0.0076(7) 0.116(6) Uani 0.386(3) 1 d PDU B 2
H14D H 0.2448 0.8747 0.0108 0.139 Uiso 0.386(3) 1 calc PR B 2
H14H H 0.2345 0.7490 -0.0149 0.139 Uiso 0.386(3) 1 calc PR B 2
C15V C 0.2033(13) 0.893(2) -0.0533(8) 0.149(8) Uani 0.386(3) 1 d PDU B 2
H15E H 0.2412 0.9060 -0.0653 0.179 Uiso 0.386(3) 1 calc PR B 2
H15H H 0.1801 0.8388 -0.0750 0.179 Uiso 0.386(3) 1 calc PR B 2
C16V C 0.1721(18) 1.017(3) -0.0544(15) 0.175(11) Uani 0.386(3) 1 d PDU B 2
H16J H 0.1611 1.0412 -0.0861 0.263 Uiso 0.386(3) 1 calc PR B 2
H16K H 0.1982 1.0783 -0.0392 0.263 Uiso 0.386(3) 1 calc PR B 2
H16L H 0.1371 1.0102 -0.0385 0.263 Uiso 0.386(3) 1 calc PR B 2
C1S C -0.0707(9) 1.0803(13) 0.5387(7) 0.066(6) Uani 0.25 1 d PDU C 3
H1SA H -0.0299 1.0527 0.5456 0.079 Uiso 0.25 1 calc PR C 3
H1SB H -0.0785 1.0965 0.5055 0.079 Uiso 0.25 1 calc PR C 3
Cl1S Cl -0.0849(9) 1.2105(14) 0.5711(5) 0.191(7) Uani 0.25 1 d PDU C 3
Cl2S Cl -0.1205(8) 0.9713(16) 0.5569(6) 0.119(6) Uani 0.25 1 d PDU C 3
C1R C 0.1479(12) 1.0908(12) -0.0645(15) 0.130(12) Uani 0.25 1 d PDU D 3
H1RA H 0.1086 1.0686 -0.0789 0.157 Uiso 0.25 1 calc PR D 3
H1RB H 0.1470 1.0841 -0.0311 0.157 Uiso 0.25 1 calc PR D 3
Cl1R Cl 0.1597(7) 1.2460(11) -0.0771(4) 0.140(5) Uani 0.25 1 d PDU D 3
Cl2R Cl 0.1976(7) 0.9787(14) -0.0809(5) 0.115(5) Uani 0.25 1 d PDU D 3

loop_
_atom_site_aniso_label
_atom_site_aniso_U_11
_atom_site_aniso_U_22
_atom_site_aniso_U_33
_atom_site_aniso_U_23
_atom_site_aniso_U_13
_atom_site_aniso_U_12
N1A 0.044(6) 0.014(4) 0.047(6) -0.014(4) -0.005(5) -0.007(4)
C1A 0.042(8) 0.018(5) 0.055(7) -0.009(5) -0.023(6) 0.001(5)
S1A 0.047(3) 0.0289(18) 0.058(3) -0.0127(16) -0.035(2) 0.0128(17)
O1A 0.054(7) 0.034(5) 0.056(6) -0.026(4) -0.029(5) 0.018(4)
N2A 0.077(7) 0.028(5) 0.082(7) 0.006(5) -0.033(6) -0.015(5)
C2A 0.041(7) 0.035(5) 0.058(7) 0.001(5) -0.020(6) -0.005(5)
O2A 0.073(8) 0.042(5) 0.045(6) -0.013(4) -0.037(5) 0.010(5)
S2A 0.127(5) 0.0238(18) 0.114(4) -0.004(2) -0.076(3) -0.006(2)
C3A 0.044(7) 0.017(4) 0.048(6) -0.002(4) -0.010(5) -0.015(5)
O3A 0.075(5) 0.052(4) 0.076(5) -0.008(4) -0.007(4) -0.010(4)
S3A 0.065(3) 0.0242(16) 0.058(3) -0.0023(17) -0.030(2) -0.0060(19)
C4A 0.053(8) 0.022(5) 0.062(7) 0.009(5) -0.034(6) -0.007(5)
O4A 0.115(10) 0.038(6) 0.121(9) 0.028(6) -0.044(8) -0.016(6)
N4B 0.078(7) 0.023(4) 0.047(6) -0.008(4) -0.012(5) 0.004(5)
C5A 0.061(7) 0.035(5) 0.058(7) -0.003(5) -0.029(6) 0.000(5)
O5A 0.089(8) 0.012(4) 0.102(9) -0.006(5) -0.045(7) -0.008(5)
C6A 0.053(7) 0.024(5) 0.064(7) 0.003(5) -0.012(6) -0.007(5)
O6A 0.078(7) 0.042(5) 0.074(7) -0.009(5) -0.051(6) -0.001(5)
C7A 0.053(7) 0.038(5) 0.048(6) 0.001(5) -0.018(6) 0.002(5)
C8A 0.040(6) 0.022(4) 0.048(6) 0.014(4) -0.002(5) 0.010(4)
C9A 0.070(8) 0.032(5) 0.046(7) -0.021(5) -0.020(6) 0.011(6)
C10A 0.042(7) 0.020(4) 0.048(6) 0.004(4) -0.006(5) 0.001(5)
C11A 0.041(7) 0.031(5) 0.048(6) -0.003(5) -0.014(5) 0.000(5)
C12A 0.064(8) 0.028(5) 0.038(6) 0.011(5) -0.018(6) -0.007(5)
C17A 0.051(7) 0.026(5) 0.048(7) -0.003(5) -0.005(6) 0.010(5)
C18A 0.056(8) 0.037(6) 0.054(8) -0.018(6) -0.011(6) 0.009(6)
C19A 0.056(8) 0.050(6) 0.046(8) -0.020(6) 0.005(7) 0.018(6)
C20A 0.052(8) 0.064(7) 0.055(8) -0.008(6) 0.017(6) 0.016(6)
C21A 0.049(8) 0.036(6) 0.059(8) -0.002(6) 0.017(7) 0.002(6)
C22A 0.042(7) 0.028(5) 0.036(7) -0.013(5) -0.008(6) 0.006(5)
C23A 0.080(11) 0.076(10) 0.088(12) -0.002(9) 0.019(9) 0.026(9)
C24A 0.066(7) 0.039(6) 0.050(7) -0.011(5) -0.034(6) 0.023(6)
C25A 0.094(8) 0.043(6) 0.051(7) -0.017(6) -0.025(7) 0.007(7)
C26A 0.099(9) 0.081(8) 0.073(8) -0.017(7) 0.001(7) -0.008(8)
C27A 0.104(9) 0.100(9) 0.083(9) -0.020(9) -0.006(8) -0.002(8)
C28A 0.072(9) 0.090(9) 0.083(8) -0.018(8) -0.023(7) -0.010(8)
C29A 0.082(8) 0.069(8) 0.065(8) -0.021(7) -0.038(7) 0.011(8)
C30A 0.131(12) 0.157(14) 0.123(14) -0.018(12) 0.003(11) -0.023(12)
C31A 0.058(8) 0.050(6) 0.043(6) -0.004(5) -0.015(6) -0.002(6)
C32A 0.061(8) 0.053(7) 0.062(8) 0.008(6) -0.011(7) -0.002(6)
C33A 0.069(8) 0.069(7) 0.047(8) 0.012(7) 0.002(8) -0.001(7)
C34A 0.079(8) 0.074(7) 0.041(7) -0.004(6) -0.007(7) 0.013(7)
C35A 0.053(8) 0.055(6) 0.044(7) 0.009(5) -0.015(6) 0.011(6)
C36A 0.055(8) 0.035(5) 0.048(7) 0.002(5) -0.024(6) -0.003(5)
C37A 0.119(13) 0.082(10) 0.059(10) -0.015(8) -0.001(10) 0.022(9)
N1U 0.051(7) 0.031(5) 0.052(6) 0.009(4) -0.019(5) -0.007(5)
C1U 0.030(8) 0.014(5) 0.065(7) 0.009(5) -0.013(6) -0.006(5)
S1U 0.048(3) 0.0213(17) 0.060(3) 0.0030(17) -0.013(2) 0.0016(18)
O1U 0.034(7) 0.016(4) 0.078(8) -0.005(4) -0.006(5) 0.012(4)
N2U 0.064(7) 0.023(4) 0.070(6) 0.012(4) -0.008(6) -0.013(5)
C2U 0.039(7) 0.037(5) 0.047(6) 0.004(5) -0.017(6) -0.006(5)
O2U 0.052(7) 0.034(5) 0.062(8) -0.005(5) -0.025(6) -0.007(5)
S2U 0.078(4) 0.0280(19) 0.045(3) 0.0018(17) -0.013(2) -0.012(2)
C3U 0.053(8) 0.026(5) 0.041(6) 0.004(5) 0.003(6) -0.009(5)
O3U 0.036(6) 0.030(4) 0.064(6) -0.005(4) 0.009(5) -0.022(4)
S3U 0.090(4) 0.040(2) 0.059(3) -0.006(2) -0.053(3) -0.004(2)
C4U 0.042(8) 0.023(5) 0.054(7) -0.003(5) -0.010(6) -0.020(5)
O4U 0.076(8) 0.019(4) 0.047(5) 0.000(4) -0.006(5) -0.015(4)
N4U 0.081(8) 0.025(5) 0.066(7) -0.003(5) -0.032(7) 0.003(6)
C5U 0.067(9) 0.036(5) 0.044(7) 0.017(5) 0.009(6) -0.005(6)
O5U 0.103(9) 0.042(6) 0.100(10) -0.008(6) -0.044(7) 0.007(6)
C6U 0.051(7) 0.033(5) 0.042(6) -0.002(5) -0.006(6) -0.002(5)
O6U 0.092(8) 0.053(6) 0.067(7) -0.009(5) -0.067(6) 0.000(6)
C7U 0.060(8) 0.025(4) 0.052(6) -0.006(4) -0.006(6) 0.007(5)
C8U 0.086(9) 0.039(6) 0.068(8) 0.001(6) -0.025(7) 0.006(7)
C9U 0.090(8) 0.030(5) 0.079(8) -0.026(5) -0.036(7) 0.010(6)
C10U 0.066(8) 0.038(5) 0.057(6) -0.020(5) -0.021(6) 0.003(6)
C11U 0.048(8) 0.030(5) 0.048(6) 0.003(5) -0.009(5) -0.005(5)
C12U 0.044(7) 0.030(5) 0.052(7) 0.008(5) -0.007(6) -0.022(5)
C17U 0.046(7) 0.030(6) 0.051(7) 0.004(5) -0.009(6) 0.001(5)
C18U 0.051(8) 0.031(5) 0.044(7) -0.013(5) -0.003(6) -0.002(6)
C19U 0.060(8) 0.058(7) 0.060(8) -0.005(6) 0.006(7) 0.005(6)
C20U 0.041(8) 0.056(7) 0.064(8) -0.001(6) 0.024(6) 0.003(6)
C21U 0.064(8) 0.041(7) 0.058(8) -0.005(6) 0.012(7) -0.011(6)
C22U 0.038(7) 0.025(5) 0.058(7) -0.003(5) 0.010(6) -0.003(5)
C23U 0.074(11) 0.083(11) 0.093(12) 0.023(9) 0.037(9) -0.008(9)
C24U 0.073(7) 0.049(6) 0.063(7) -0.007(6) -0.020(6) -0.007(6)
C25U 0.070(8) 0.080(8) 0.064(8) 0.003(7) -0.006(7) 0.001(8)
C26U 0.095(9) 0.100(10) 0.073(8) 0.002(8) -0.001(7) -0.003(8)
C27U 0.074(8) 0.084(8) 0.068(8) -0.007(7) 0.009(7) -0.007(8)
C28U 0.071(8) 0.075(8) 0.085(9) 0.007(8) -0.023(7) -0.010(7)
C29U 0.054(7) 0.056(7) 0.076(8) -0.005(6) -0.026(6) -0.008(6)
C30U 0.100(11) 0.129(13) 0.123(13) 0.037(11) 0.017(10) -0.001(11)
C31U 0.057(7) 0.047(6) 0.061(7) -0.011(5) -0.035(6) -0.016(6)
C32U 0.063(8) 0.049(6) 0.050(8) 0.008(6) -0.005(7) -0.010(6)
C33U 0.073(8) 0.063(7) 0.042(7) -0.002(6) -0.013(7) -0.002(7)
C34U 0.062(7) 0.041(5) 0.038(7) 0.006(5) -0.019(6) 0.004(5)
C35U 0.041(7) 0.040(5) 0.041(7) 0.011(5) 0.000(6) -0.016(5)
C36U 0.049(8) 0.033(5) 0.049(7) 0.004(5) -0.016(6) -0.008(5)
C37U 0.102(12) 0.090(10) 0.035(8) -0.002(7) -0.036(8) -0.008(9)
S1B 0.049(3) 0.037(2) 0.058(3) 0.0037(17) -0.014(2) -0.0002(18)
N1B 0.034(6) 0.027(4) 0.047(5) -0.001(4) -0.020(4) -0.011(4)
C1B 0.041(7) 0.032(5) 0.072(7) -0.003(5) -0.029(6) 0.005(5)
O1B 0.029(6) 0.043(5) 0.062(6) -0.003(4) -0.002(5) -0.006(4)
C2B 0.048(7) 0.023(4) 0.071(6) 0.006(4) -0.021(5) 0.009(4)
N2B 0.061(7) 0.028(4) 0.058(6) -0.003(4) -0.025(5) 0.003(4)
O2B 0.028(6) 0.045(5) 0.086(8) 0.002(5) -0.014(5) 0.003(4)
S2B 0.088(4) 0.0235(16) 0.062(3) -0.0019(16) -0.029(2) 0.007(2)
C3B 0.048(7) 0.040(5) 0.067(6) -0.013(5) -0.030(5) 0.013(5)
N3B 0.090(7) 0.049(5) 0.055(6) 0.001(5) -0.050(5) 0.003(5)
O3B 0.086(8) 0.039(5) 0.086(7) -0.019(5) -0.011(6) -0.002(5)
S3B 0.104(4) 0.0286(17) 0.085(3) -0.003(2) -0.069(3) -0.001(2)
C4B 0.049(7) 0.032(5) 0.068(7) -0.005(5) -0.028(6) 0.005(5)
O4B 0.077(7) 0.014(3) 0.078(6) 0.002(4) -0.046(5) 0.007(4)
C5B 0.089(8) 0.028(5) 0.065(7) 0.004(5) -0.033(6) 0.005(5)
O5B 0.109(8) 0.040(5) 0.079(7) 0.002(5) -0.064(6) -0.020(5)
C6B 0.065(7) 0.041(5) 0.045(6) -0.013(4) -0.022(5) 0.007(5)
O6B 0.100(8) 0.043(5) 0.097(8) -0.006(5) -0.063(6) 0.004(5)
C7B 0.067(7) 0.044(5) 0.042(6) -0.011(5) -0.025(5) 0.012(5)
C8B 0.109(8) 0.042(5) 0.079(7) -0.002(6) -0.058(6) 0.010(6)
C9B 0.096(8) 0.056(6) 0.050(6) -0.004(5) -0.042(6) -0.014(6)
C10B 0.059(7) 0.040(5) 0.048(6) -0.003(5) -0.015(5) 0.003(5)
C11B 0.053(7) 0.043(6) 0.058(6) -0.001(5) -0.026(5) 0.001(5)
C12B 0.080(8) 0.036(6) 0.056(7) 0.005(6) -0.036(6) -0.007(6)
C17B 0.038(6) 0.027(5) 0.036(6) 0.002(4) -0.023(5) -0.003(5)
C18B 0.061(7) 0.035(5) 0.047(7) -0.006(5) -0.021(5) -0.012(5)
C19B 0.065(8) 0.040(5) 0.048(7) -0.013(5) -0.001(6) -0.009(6)
C20B 0.061(7) 0.060(7) 0.065(7) -0.019(6) -0.006(6) -0.007(6)
C21B 0.041(7) 0.045(6) 0.058(7) -0.012(5) -0.012(6) 0.000(6)
C22B 0.056(7) 0.040(6) 0.045(7) -0.004(5) -0.018(6) -0.012(6)
C23B 0.105(11) 0.067(8) 0.101(11) -0.002(7) 0.029(9) -0.006(8)
C24B 0.058(7) 0.044(6) 0.073(7) 0.003(6) -0.013(6) 0.010(6)
C25B 0.095(8) 0.054(7) 0.078(8) -0.007(6) -0.035(7) 0.010(7)
C26B 0.100(9) 0.094(9) 0.104(8) 0.012(8) -0.031(8) 0.004(8)
C27B 0.108(8) 0.087(8) 0.099(8) 0.002(7) -0.006(7) 0.014(7)
C28B 0.111(9) 0.076(7) 0.079(8) 0.007(7) 0.009(7) 0.002(8)
C29B 0.077(7) 0.054(6) 0.049(7) 0.021(6) -0.017(6) -0.009(6)
C30B 0.143(12) 0.131(13) 0.134(13) 0.020(11) 0.043(11) -0.018(11)
C31B 0.056(7) 0.030(5) 0.075(7) -0.020(5) -0.031(6) -0.006(5)
C32B 0.074(8) 0.051(6) 0.072(7) -0.005(6) -0.028(7) -0.021(6)
C33B 0.084(9) 0.061(7) 0.062(7) 0.001(6) -0.014(7) -0.011(7)
C34B 0.056(7) 0.078(7) 0.068(7) -0.002(6) -0.017(7) -0.014(6)
C35B 0.073(8) 0.068(7) 0.076(8) -0.028(6) -0.012(7) -0.027(6)
C36B 0.068(8) 0.051(6) 0.069(7) -0.033(6) 0.006(7) -0.014(6)
C37B 0.093(11) 0.109(10) 0.050(8) -0.021(7) 0.005(9) -0.028(9)
S1V 0.047(4) 0.024(2) 0.050(4) -0.010(2) -0.040(3) 0.003(3)
N1V 0.042(8) 0.025(6) 0.053(7) -0.004(5) -0.019(6) -0.007(6)
C1V 0.032(9) 0.030(7) 0.053(8) -0.004(6) -0.031(7) 0.010(7)
O1V 0.051(10) 0.021(5) 0.060(9) -0.008(5) -0.019(7) 0.008(5)
C2V 0.039(8) 0.030(6) 0.058(7) -0.010(6) -0.022(6) 0.014(6)
N2V 0.075(8) 0.036(6) 0.062(7) -0.010(5) -0.025(7) 0.015(6)
O2V 0.040(9) 0.035(6) 0.050(8) -0.010(6) -0.023(7) 0.017(6)
S2V 0.090(6) 0.034(3) 0.097(6) -0.012(3) -0.032(5) 0.005(4)
C3V 0.053(8) 0.038(6) 0.054(7) -0.006(6) -0.007(7) 0.006(6)
N3V 0.079(9) 0.025(6) 0.059(8) -0.004(6) -0.039(7) -0.008(7)
O3V 0.121(14) 0.072(10) 0.091(10) -0.019(8) -0.023(9) -0.022(10)
S3V 0.093(5) 0.027(2) 0.087(5) 0.002(3) -0.044(4) -0.004(3)
C4V 0.055(10) 0.048(7) 0.069(9) -0.004(7) -0.015(8) -0.005(7)
O4V 0.111(12) 0.054(8) 0.084(10) 0.006(7) -0.029(9) 0.009(8)
C5V 0.082(10) 0.030(6) 0.070(9) -0.008(6) -0.015(8) 0.025(7)
O5V 0.083(10) 0.043(7) 0.082(10) 0.006(7) -0.042(8) -0.019(7)
C6V 0.069(9) 0.042(6) 0.050(7) -0.016(6) -0.025(7) 0.010(7)
O6V 0.099(11) 0.034(6) 0.097(11) 0.007(7) -0.050(9) 0.030(7)
C7V 0.075(8) 0.046(6) 0.035(7) -0.007(6) -0.019(7) 0.007(7)
C8V 0.088(9) 0.038(6) 0.045(8) -0.013(6) -0.026(7) 0.007(7)
C9V 0.098(9) 0.052(8) 0.060(8) -0.005(7) -0.052(7) -0.015(7)
C10V 0.071(9) 0.039(7) 0.054(8) -0.009(6) -0.020(7) 0.002(7)
C11V 0.050(8) 0.017(5) 0.061(7) 0.006(6) -0.022(6) 0.010(6)
C12V 0.072(9) 0.037(8) 0.054(8) 0.005(7) -0.032(8) -0.003(8)
C17V 0.043(8) 0.031(7) 0.042(8) -0.014(6) -0.021(6) 0.001(6)
C18V 0.050(9) 0.034(7) 0.047(8) -0.018(6) -0.013(7) 0.000(7)
C19V 0.061(9) 0.058(9) 0.063(9) 0.005(8) -0.013(8) -0.009(8)
C20V 0.053(9) 0.066(9) 0.061(9) -0.019(7) 0.002(8) -0.007(8)
C21V 0.066(9) 0.035(7) 0.061(9) 0.002(7) -0.015(7) 0.005(7)
C22V 0.044(9) 0.014(6) 0.039(8) -0.015(6) -0.014(7) 0.008(6)
C23V 0.088(13) 0.113(16) 0.103(15) -0.014(12) 0.042(11) -0.009(11)
C24V 0.077(8) 0.065(9) 0.074(9) 0.014(8) -0.028(7) 0.001(8)
C25V 0.070(9) 0.089(10) 0.078(9) -0.009(8) -0.032(8) 0.013(9)
C26V 0.085(9) 0.108(11) 0.091(9) -0.020(9) -0.042(8) 0.004(9)
C27V 0.101(10) 0.113(11) 0.096(9) -0.018(9) -0.022(8) -0.005(9)
C28V 0.113(10) 0.094(10) 0.100(10) 0.005(9) -0.005(9) 0.011(10)
C29V 0.077(10) 0.052(8) 0.075(9) 0.022(8) -0.012(8) -0.007(9)
C30V 0.121(14) 0.141(16) 0.148(15) -0.021(13) -0.013(12) 0.000(13)
C31V 0.072(9) 0.048(7) 0.069(8) -0.011(7) -0.012(8) 0.002(7)
C32V 0.073(10) 0.049(7) 0.061(9) -0.018(7) -0.007(8) -0.020(8)
C33V 0.071(10) 0.082(9) 0.076(10) 0.010(8) -0.002(9) -0.011(8)
C34V 0.056(9) 0.070(9) 0.072(10) 0.004(8) -0.004(9) -0.006(8)
C35V 0.081(10) 0.066(8) 0.069(10) -0.014(8) -0.017(9) -0.005(8)
C36V 0.065(10) 0.035(7) 0.064(9) -0.026(7) -0.023(8) 0.001(7)
C37V 0.103(14) 0.092(13) 0.092(13) 0.005(11) -0.028(12) -0.036(11)
C13A 0.094(10) 0.061(7) 0.105(9) 0.051(7) 0.000(8) 0.002(7)
C14A 0.060(7) 0.048(5) 0.057(6) 0.004(5) -0.029(5) 0.006(5)
C15A 0.107(10) 0.103(9) 0.066(8) 0.010(7) -0.041(7) -0.014(8)
C16A 0.178(16) 0.131(13) 0.136(14) 0.051(11) 0.008(12) -0.002(12)
C13U 0.094(11) 0.067(9) 0.091(11) -0.007(8) -0.018(9) 0.011(8)
C14U 0.140(10) 0.091(8) 0.080(9) -0.015(7) -0.029(8) -0.003(8)
C15U 0.099(9) 0.097(8) 0.061(8) 0.000(7) -0.018(7) -0.008(8)
C16U 0.090(10) 0.084(10) 0.047(8) 0.011(7) -0.052(7) 0.004(8)
C13B 0.238(15) 0.050(6) 0.105(9) -0.034(6) -0.046(10) -0.002(9)
C14B 0.209(13) 0.112(9) 0.117(9) -0.019(8) -0.037(10) 0.001(10)
C15B 0.224(15) 0.203(13) 0.167(12) -0.020(12) -0.023(12) 0.004(13)
C16B 0.168(13) 0.204(13) 0.073(9) -0.079(9) -0.022(9) 0.030(11)
C13V 0.075(11) 0.051(8) 0.071(11) -0.005(8) -0.021(9) 0.005(8)
C14V 0.129(11) 0.109(11) 0.101(11) 0.006(9) -0.023(10) -0.008(10)
C15V 0.145(14) 0.152(13) 0.144(13) 0.037(12) -0.009(12) -0.006(12)
C16V 0.180(17) 0.168(15) 0.176(17) 0.020(14) 0.009(14) 0.005(14)
C1S 0.067(12) 0.088(11) 0.038(11) 0.022(9) -0.013(9) -0.001(10)
Cl1S 0.245(14) 0.200(11) 0.123(9) -0.099(9) -0.008(9) -0.029(10)
Cl2S 0.110(10) 0.120(9) 0.129(11) -0.007(8) 0.022(9) 0.023(7)
C1R 0.111(18) 0.144(16) 0.14(2) -0.001(15) 0.007(15) -0.003(14)
Cl1R 0.195(11) 0.144(8) 0.069(6) -0.057(6) -0.045(6) 0.007(7)
Cl2R 0.102(9) 0.144(9) 0.105(8) -0.016(7) 0.039(7) -0.039(7)

loop_
_atom_type_symbol
_atom_type_description
_atom_type_scat_dispersion_real
_atom_type_scat_dispersion_imag
_atom_type_scat_source
C C 0.0033 0.0016 'International Tables Vol C Tables 4.2.6.8 and 6.1.1.4'
H H 0.0000 0.0000 'International Tables Vol C Tables 4.2.6.8 and 6.1.1.4'
N N 0.0061 0.0033 'International Tables Vol C Tables 4.2.6.8 and 6.1.1.4'
O O 0.0106 0.0060 'International Tables Vol C Tables 4.2.6.8 and 6.1.1.4'
S S 0.1246 0.1234 'International Tables Vol C Tables 4.2.6.8 and 6.1.1.4'
Cl Cl 0.1484 0.1585 'International Tables Vol C Tables 4.2.6.8 and 6.1.1.4'

loop_
_geom_angle_atom_site_label_1
_geom_angle_atom_site_label_2
_geom_angle_atom_site_label_3
_geom_angle
C1A N1A S1A 118.3(8)
C1A N1A C12A 105.6(9)
S1A N1A C12A 114.4(8)
C2A C1A N1A 102.2(8)
O2A S1A O1A 118.2(8)
O2A S1A N1A 105.0(7)
O1A S1A N1A 106.1(7)
O2A S1A C17A 109.8(7)
O1A S1A C17A 110.3(7)
N1A S1A C17A 106.6(6)
C5A N2A C4A 117.1(8)
C5A N2A S2A 118.5(9)
C4A N2A S2A 118.4(9)
C11A C2A C3A 118.7(9)
C11A C2A C1A 112.1(9)
C3A C2A C1A 129.2(9)
O4A S2A O3A 120.0(9)
O4A S2A N2A 107.7(8)
O3A S2A N2A 102.2(7)
O4A S2A C24A 110.1(8)
O3A S2A C24A 105.8(7)
N2A S2A C24A 110.6(7)
C6A C3A C2A 121.5(9)
C6A C3A C4A 112.8(8)
C2A C3A C4A 125.5(9)
O6A S3A O5A 120.5(7)
O6A S3A N4B 104.2(7)
O5A S3A N4B 105.5(7)
O6A S3A C31A 112.0(6)
O5A S3A C31A 107.7(7)
N4B S3A C31A 105.7(6)
N2A C4A C3A 97.8(8)
C9A N4B C8A 102.0(10)
C9A N4B S3A 115.1(10)
C8A N4B S3A 122.4(8)
N2A C5A C13A 112.1(12)
N2A C5A C6A 98.2(8)
C13A C5A C6A 112.7(11)
C3A C6A C7A 119.6(9)
C3A C6A C5A 114.1(8)
C7A C6A C5A 126.3(10)
C10A C7A C6A 118.9(9)
C10A C7A C8A 109.7(8)
C6A C7A C8A 130.9(9)
C7A C8A C14A 113.5(10)
C7A C8A N4B 102.3(8)
C14A C8A N4B 111.6(9)
N4B C9A C10A 101.9(8)
C11A C10A C7A 119.8(9)
C11A C10A C9A 131.4(9)
C7A C10A C9A 108.7(9)
C10A C11A C2A 120.5(9)
C10A C11A C12A 126.8(10)
C2A C11A C12A 107.9(9)
C11A C12A N1A 95.4(9)
C18A C17A C22A 120.0
C18A C17A S1A 119.5(5)
C22A C17A S1A 120.5(5)
C19A C18A C17A 120.0
C18A C19A C20A 120.0
C19A C20A C21A 120.0
C19A C20A C23A 123.0(10)
C21A C20A C23A 116.9(10)
C22A C21A C20A 120.0
C21A C22A C17A 120.0
C25A C24A C29A 120.0
C25A C24A S2A 125.4(6)
C29A C24A S2A 114.5(6)
C24A C25A C26A 120.0
C27A C26A C25A 120.0
C28A C27A C26A 120.0
C28A C27A C30A 117.6(13)
C26A C27A C30A 122.3(12)
C27A C28A C29A 120.0
C28A C29A C24A 120.0
C32A C31A C36A 120.0
C32A C31A S3A 121.7(5)
C36A C31A S3A 118.1(5)
C33A C32A C31A 120.0
C34A C33A C32A 120.0
C35A C34A C33A 120.0
C35A C34A C37A 117.6(9)
C33A C34A C37A 122.0(9)
C34A C35A C36A 120.0
C35A C36A C31A 120.0
C1U N1U S1U 121.8(9)
C1U N1U C12U 110.7(8)
S1U N1U C12U 126.0(9)
N1U C1U C2U 103.9(9)
O1U S1U O2U 117.8(8)
O1U S1U N1U 110.0(8)
O2U S1U N1U 106.5(8)
O1U S1U C17U 109.9(7)
O2U S1U C17U 105.9(8)
N1U S1U C17U 106.1(8)
C5U N2U C4U 116.8(8)
C5U N2U S2U 118.6(9)
C4U N2U S2U 115.2(9)
C11U C2U C3U 116.4(10)
C11U C2U C1U 113.3(9)
C3U C2U C1U 129.8(10)
O4U S2U O3U 122.6(7)
O4U S2U N2U 107.1(7)
O3U S2U N2U 106.2(7)
O4U S2U C24U 107.4(8)
O3U S2U C24U 103.0(7)
N2U S2U C24U 110.1(8)
C6U C3U C2U 124.2(10)
C6U C3U C4U 113.3(9)
C2U C3U C4U 122.6(10)
O5U S3U O6U 122.6(8)
O5U S3U N4U 109.4(8)
O6U S3U N4U 104.0(8)
O5U S3U C31U 105.9(8)
O6U S3U C31U 107.1(7)
N4U S3U C31U 107.0(7)
N2U C4U C3U 97.1(8)
C9U N4U C8U 101.3(11)
C9U N4U S3U 113.0(10)
C8U N4U S3U 125.3(11)
N2U C5U C6U 97.5(9)
C3U C6U C7U 119.6(10)
C3U C6U C5U 114.1(9)
C7U C6U C5U 126.3(10)
C10U C7U C6U 116.4(10)
C10U C7U C8U 110.3(9)
C6U C7U C8U 131.8(10)
C7U C8U N4U 102.2(9)
N4U C9U C14U 107.1(13)
N4U C9U C10U 100.4(9)
C14U C9U C10U 124.2(13)
C11U C10U C7U 121.2(10)
C11U C10U C9U 130.6(10)
C7U C10U C9U 107.1(9)
C2U C11U C10U 120.3(10)
C2U C11U C12U 108.2(9)
C10U C11U C12U 131.3(10)
C13U C12U N1U 121.1(12)
C13U C12U C11U 128.9(13)
N1U C12U C11U 100.6(8)
C22U C17U C18U 117.3(11)
C22U C17U S1U 122.2(10)
C18U C17U S1U 120.5(9)
C19U C18U C17U 119.2(12)
C18U C19U C20U 122.3(13)
C21U C20U C19U 116.2(12)
C21U C20U C23U 119.0(14)
C19U C20U C23U 124.2(14)
C22U C21U C20U 121.2(13)
C21U C22U C17U 123.2(13)
C25U C24U C29U 120.0(12)
C25U C24U S2U 122.5(10)
C29U C24U S2U 117.4(10)
C24U C25U C26U 120.7(14)
C27U C26U C25U 116.9(15)
C26U C27U C28U 117.2(13)
C26U C27U C30U 122.4(16)
C28U C27U C30U 119.6(15)
C27U C28U C29U 124.2(13)
C24U C29U C28U 115.6(13)
C36U C31U C32U 119.9(10)
C36U C31U S3U 118.9(9)
C32U C31U S3U 120.9(9)
C33U C32U C31U 118.2(12)
C32U C33U C34U 123.1(13)
C35U C34U C33U 116.3(11)
C35U C34U C37U 121.0(11)
C33U C34U C37U 122.6(12)
C34U C35U C36U 124.5(11)
C35U C36U C31U 117.9(10)
O2B S1B O1B 120.9(8)
O2B S1B N1B 104.2(7)
O1B S1B N1B 107.0(7)
O2B S1B C17B 109.2(7)
O1B S1B C17B 107.0(6)
N1B S1B C17B 107.8(6)
C1B N1B C12B 116.0(8)
C1B N1B S1B 115.0(8)
C12B N1B S1B 116.2(8)
C2B C1B N1B 99.0(8)
C3B C2B C11B 120.0
C3B C2B C1B 127.9(6)
C11B C2B C1B 112.1(6)
C4B N2B C5B 108.7(8)
C4B N2B S2B 122.3(8)
C5B N2B S2B 119.7(8)
O4B S2B O3B 119.6(7)
O4B S2B N2B 106.4(6)
O3B S2B N2B 105.0(7)
O4B S2B C24B 108.9(7)
O3B S2B C24B 107.7(7)
N2B S2B C24B 108.7(6)
C6B C3B C2B 120.0
C6B C3B C4B 110.3(6)
C2B C3B C4B 129.3(6)
C8B N3B C9B 113.1(8)
C8B N3B S3B 101.8(9)
C9B N3B S3B 110.4(9)
O6B S3B O5B 118.9(7)
O6B S3B N3B 106.7(7)
O5B S3B N3B 107.0(7)
O6B S3B C31B 109.1(7)
O5B S3B C31B 106.8(6)
N3B S3B C31B 107.7(5)
C3B C4B N2B 106.8(8)
C6B C5B N2B 102.1(8)
C6B C5B C13B 115.8(10)
N2B C5B C13B 122.0(11)
C3B C6B C7B 120.0
C3B C6B C5B 110.5(6)
C7B C6B C5B 129.1(6)
C10B C7B C6B 120.0
C10B C7B C8B 110.6(6)
C6B C7B C8B 126.8(6)
N3B C8B C14B 89.6(11)
N3B C8B C7B 101.9(8)
C14B C8B C7B 115.3(13)
C10B C9B N3B 102.1(7)
C11B C10B C7B 120.0
C11B C10B C9B 128.2(6)
C7B C10B C9B 111.1(6)
C10B C11B C2B 120.0
C10B C11B C12B 126.6(6)
C2B C11B C12B 113.0(6)
N1B C12B C11B 95.5(8)
C18B C17B C22B 120.0
C18B C17B S1B 119.5(5)
C22B C17B S1B 120.5(5)
C19B C18B C17B 120.0
C18B C19B C20B 120.0
C19B C20B C21B 120.0
C19B C20B C23B 117.2(9)
C21B C20B C23B 121.9(9)
C22B C21B C20B 120.0
C21B C22B C17B 120.0
C25B C24B C29B 120.0
C25B C24B S2B 122.9(6)
C29B C24B S2B 117.1(6)
C26B C25B C24B 120.0
C27B C26B C25B 120.0
C26B C27B C28B 120.0
C26B C27B C30B 125.2(11)
C28B C27B C30B 114.3(11)
C27B C28B C29B 120.0
C28B C29B C24B 120.0
C32B C31B C36B 120.0
C32B C31B S3B 120.4(4)
C36B C31B S3B 118.8(4)
C33B C32B C31B 120.0
C34B C33B C32B 120.0
C33B C34B C35B 120.0
C33B C34B C37B 120.0(8)
C35B C34B C37B 120.0(8)
C34B C35B C36B 120.0
C35B C36B C31B 120.0
O2V S1V O1V 124.0(12)
O2V S1V N1V 106.5(10)
O1V S1V N1V 107.4(10)
O2V S1V C17V 109.0(11)
O1V S1V C17V 102.8(10)
N1V S1V C17V 106.0(10)
C1V N1V C12V 112.9(10)
C1V N1V S1V 119.9(11)
C12V N1V S1V 123.3(11)
N1V C1V C2V 102.9(10)
C3V C2V C11V 123.2(13)
C3V C2V C1V 124.7(12)
C11V C2V C1V 111.8(11)
C4V N2V C5V 108.0(11)
C4V N2V S2V 119.9(12)
C5V N2V S2V 118.7(12)
O4V S2V O3V 125.3(13)
O4V S2V N2V 109.8(11)
O3V S2V N2V 105.1(12)
O4V S2V C24V 104.0(11)
O3V S2V C24V 106.5(12)
N2V S2V C24V 104.2(11)
C2V C3V C6V 117.2(12)
C2V C3V C4V 132.2(13)
C6V C3V C4V 110.3(11)
C8V N3V C9V 111.6(12)
C8V N3V S3V 102.7(12)
C9V N3V S3V 124.3(13)
O6V S3V O5V 116.6(10)
O6V S3V N3V 104.3(10)
O5V S3V N3V 107.3(11)
O6V S3V C31V 109.1(10)
O5V S3V C31V 109.7(9)
N3V S3V C31V 109.7(9)
C3V C4V N2V 106.3(12)
N2V C5V C6V 100.1(11)
C7V C6V C3V 119.3(12)
C7V C6V C5V 128.4(13)
C3V C6V C5V 109.9(11)
C6V C7V C10V 122.2(12)
C6V C7V C8V 127.6(12)
C10V C7V C8V 110.2(10)
N3V C8V C7V 99.1(10)
C10V C9V N3V 101.4(11)
C10V C9V C14V 105.8(16)
N3V C9V C14V 119.6(17)
C11V C10V C7V 116.9(12)
C11V C10V C9V 131.6(13)
C7V C10V C9V 109.3(10)
C2V C11V C10V 118.8(12)
C2V C11V C12V 110.0(11)
C10V C11V C12V 131.1(12)
N1V C12V C11V 101.9(10)
N1V C12V C13V 115.8(17)
C11V C12V C13V 113.5(17)
C18V C17V C22V 121.0(13)
C18V C17V S1V 119.5(12)
C22V C17V S1V 119.5(12)
C19V C18V C17V 117.4(15)
C20V C19V C18V 120.8(16)
C21V C20V C19V 121.0(15)
C21V C20V C23V 123.2(17)
C19V C20V C23V 115.8(16)
C20V C21V C22V 119.5(16)
C21V C22V C17V 120.0(14)
C29V C24V C25V 124.8(14)
C29V C24V S2V 118.0(12)
C25V C24V S2V 117.2(13)
C24V C25V C26V 112.6(15)
C27V C26V C25V 123.3(16)
C28V C27V C26V 119.7(16)
C28V C27V C30V 116.5(17)
C26V C27V C30V 123.6(17)
C27V C28V C29V 114.6(18)
C24V C29V C28V 118.4(17)
C36V C31V C32V 116.7(12)
C36V C31V S3V 122.2(12)
C32V C31V S3V 120.4(11)
C33V C32V C31V 119.2(14)
C32V C33V C34V 124.7(16)
C35V C34V C33V 113.9(14)
C35V C34V C37V 123.7(17)
C33V C34V C37V 122.3(16)
C34V C35V C36V 123.2(16)
C35V C36V C31V 121.5(14)
C15A C14A C8A 113.9(11)
C16A C15A C14A 125.0(15)
C15U C14U C9U 119.8(12)
C14U C15U C16U 119.6(14)
C8B C14B C15B 147.0(19)
C14B C15B C16B 97.1(12)
C15V C14V C9V 129(2)
C16V C15V C14V 119(3)
Cl1S C1S Cl2S 102.5(12)
Cl1R C1R Cl2R 119.2(14)

loop_
_geom_bond_atom_site_label_1
_geom_bond_atom_site_label_2
_geom_bond_distance
N1A C1A 1.506(12)
N1A S1A 1.543(9)
N1A C12A 1.605(13)
C1A C2A 1.502(13)
S1A O2A 1.453(9)
S1A O1A 1.455(9)
S1A C17A 1.752(9)
N2A C5A 1.469(13)
N2A C4A 1.503(13)
N2A S2A 1.642(11)
C2A C11A 1.379(12)
C2A C3A 1.402(11)
S2A O4A 1.411(11)
S2A O3A 1.445(11)
S2A C24A 1.865(11)
C3A C6A 1.315(12)
C3A C4A 1.536(12)
S3A O6A 1.424(10)
S3A O5A 1.449(8)
S3A N4B 1.622(14)
S3A C31A 1.756(8)
N4B C9A 1.506(14)
N4B C8A 1.545(13)
C5A C13A 1.529(9)
C5A C6A 1.531(13)
C6A C7A 1.432(11)
C7A C10A 1.375(11)
C7A C8A 1.487(13)
C8A C14A 1.526(8)
C9A C10A 1.536(12)
C10A C11A 1.365(12)
C11A C12A 1.579(14)
C17A C18A 1.3900
C17A C22A 1.3900
C18A C19A 1.3900
C19A C20A 1.3900
C20A C21A 1.3900
C20A C23A 1.446(16)
C21A C22A 1.3900
C24A C25A 1.3900
C24A C29A 1.3900
C25A C26A 1.3900
C26A C27A 1.3900
C27A C28A 1.3900
C27A C30A 1.46(2)
C28A C29A 1.3900
C31A C32A 1.3900
C31A C36A 1.3900
C32A C33A 1.3900
C33A C34A 1.3900
C34A C35A 1.3900
C34A C37A 1.522(8)
C35A C36A 1.3900
N1U C1U 1.485(13)
N1U S1U 1.545(10)
N1U C12U 1.579(13)
C1U C2U 1.514(13)
S1U O1U 1.435(9)
S1U O2U 1.452(10)
S1U C17U 1.765(12)
N2U C5U 1.485(14)
N2U C4U 1.511(14)
N2U S2U 1.635(11)
C2U C11U 1.385(12)
C2U C3U 1.417(12)
S2U O4U 1.409(10)
S2U O3U 1.458(9)
S2U C24U 1.858(13)
C3U C6U 1.313(13)
C3U C4U 1.542(12)
S3U O5U 1.428(10)
S3U O6U 1.430(9)
S3U N4U 1.625(16)
S3U C31U 1.767(11)
N4U C9U 1.517(15)
N4U C8U 1.553(15)
C5U C6U 1.539(13)
C6U C7U 1.442(11)
C7U C10U 1.391(13)
C7U C8U 1.493(15)
C9U C14U 1.555(9)
C9U C10U 1.564(12)
C10U C11U 1.387(13)
C11U C12U 1.582(14)
C12U C13U 1.542(9)
C17U C22U 1.364(13)
C17U C18U 1.400(13)
C18U C19U 1.389(14)
C19U C20U 1.398(14)
C20U C21U 1.373(14)
C20U C23U 1.448(17)
C21U C22U 1.362(14)
C24U C25U 1.360(14)
C24U C29U 1.384(13)
C25U C26U 1.384(15)
C26U C27U 1.365(14)
C27U C28U 1.376(14)
C27U C30U 1.46(2)
C28U C29U 1.385(14)
C31U C36U 1.398(12)
C31U C32U 1.427(13)
C32U C33U 1.374(13)
C33U C34U 1.395(13)
C34U C35U 1.370(12)
C34U C37U 1.524(14)
C35U C36U 1.381(12)
S1B O2B 1.424(9)
S1B O1B 1.426(8)
S1B N1B 1.650(9)
S1B C17B 1.725(8)
N1B C1B 1.486(12)
N1B C12B 1.503(12)
C1B C2B 1.461(11)
C2B C3B 1.3900
C2B C11B 1.3900
N2B C4B 1.463(12)
N2B C5B 1.513(12)
N2B S2B 1.583(9)
S2B O4B 1.418(8)
S2B O3B 1.452(10)
S2B C24B 1.697(9)
C3B C6B 1.3900
C3B C4B 1.438(11)
N3B C8B 1.448(13)
N3B C9B 1.516(8)
N3B S3B 1.701(13)
S3B O6B 1.399(9)
S3B O5B 1.449(8)
S3B C31B 1.780(8)
C5B C6B 1.510(11)
C5B C13B 1.517(9)
C6B C7B 1.3900
C7B C10B 1.3900
C7B C8B 1.540(12)
C8B C14B 1.498(9)
C9B C10B 1.483(7)
C10B C11B 1.3900
C11B C12B 1.511(11)
C17B C18B 1.3900
C17B C22B 1.3900
C18B C19B 1.3900
C19B C20B 1.3900
C20B C21B 1.3900
C20B C23B 1.547(16)
C21B C22B 1.3900
C24B C25B 1.3900
C24B C29B 1.3900
C25B C26B 1.3900
C26B C27B 1.3900
C27B C28B 1.3900
C27B C30B 1.57(2)
C28B C29B 1.3900
C31B C32B 1.3900
C31B C36B 1.3900
C32B C33B 1.3900
C33B C34B 1.3900
C34B C35B 1.3900
C34B C37B 1.516(6)
C35B C36B 1.3900
S1V O2V 1.421(12)
S1V O1V 1.425(11)
S1V N1V 1.672(11)
S1V C17V 1.743(13)
N1V C1V 1.484(14)
N1V C12V 1.504(14)
C1V C2V 1.490(15)
C2V C3V 1.396(13)
C2V C11V 1.408(14)
N2V C4V 1.481(16)
N2V C5V 1.537(16)
N2V S2V 1.594(13)
S2V O4V 1.405(13)
S2V O3V 1.444(14)
S2V C24V 1.711(14)
C3V C6V 1.416(15)
C3V C4V 1.431(15)
N3V C8V 1.447(16)
N3V C9V 1.513(8)
N3V S3V 1.701(17)
S3V O6V 1.418(11)
S3V O5V 1.447(12)
S3V C31V 1.766(14)
C5V C6V 1.540(15)
C6V C7V 1.380(13)
C7V C10V 1.415(14)
C7V C8V 1.568(16)
C9V C10V 1.489(8)
C9V C14V 1.561(9)
C10V C11V 1.411(14)
C11V C12V 1.524(15)
C12V C13V 1.543(9)
C17V C18V 1.399(15)
C17V C22V 1.400(14)
C18V C19V 1.392(15)
C19V C20V 1.387(15)
C20V C21V 1.368(15)
C20V C23V 1.538(19)
C21V C22V 1.370(15)
C24V C29V 1.379(15)
C24V C25V 1.399(15)
C25V C26V 1.402(16)
C26V C27V 1.392(15)
C27V C28V 1.385(16)
C27V C30V 1.58(2)
C28V C29V 1.422(16)
C31V C36V 1.395(14)
C31V C32V 1.401(14)
C32V C33V 1.369(15)
C33V C34V 1.403(15)
C34V C35V 1.368(15)
C34V C37V 1.516(16)
C35V C36V 1.379(15)
C14A C15A 1.518(8)
C15A C16A 1.515(9)
C14U C15U 1.537(9)
C15U C16U 1.538(9)
C14B C15B 1.533(9)
C15B C16B 1.539(9)
C14V C15V 1.540(9)
C15V C16V 1.534(10)
C1S Cl1S 1.770(9)
C1S Cl2S 1.782(9)
C1R Cl1R 1.772(9)
C1R Cl2R 1.786(9)

loop_
_geom_torsion_atom_site_label_1
_geom_torsion_atom_site_label_2
_geom_torsion_atom_site_label_3
_geom_torsion_atom_site_label_4
_geom_torsion
S1A N1A C1A C2A 160.4(11)
C12A N1A C1A C2A 30.9(15)
C1A N1A S1A O2A 44.0(13)
C12A N1A S1A O2A 169.3(10)
C1A N1A S1A O1A 169.9(11)
C12A N1A S1A O1A -64.7(12)
C1A N1A S1A C17A -72.5(11)
C12A N1A S1A C17A 52.9(11)
N1A C1A C2A C11A -7.8(18)
N1A C1A C2A C3A 174.2(16)
C5A N2A S2A O4A 45.7(15)
C4A N2A S2A O4A -162.3(13)
C5A N2A S2A O3A 173.0(12)
C4A N2A S2A O3A -34.9(14)
C5A N2A S2A C24A -74.7(13)
C4A N2A S2A C24A 77.3(13)
C11A C2A C3A C6A 5(2)
C1A C2A C3A C6A -177.1(17)
C11A C2A C3A C4A 179.7(16)
C1A C2A C3A C4A -2(3)
C5A N2A C4A C3A -1.7(18)
S2A N2A C4A C3A -154.1(12)
C6A C3A C4A N2A 0.5(17)
C2A C3A C4A N2A -174.6(16)
O6A S3A N4B C9A -176.5(8)
O5A S3A N4B C9A 55.7(10)
C31A S3A N4B C9A -58.3(8)
O6A S3A N4B C8A -51.9(10)
O5A S3A N4B C8A -179.7(9)
C31A S3A N4B C8A 66.3(10)
C4A N2A C5A C13A 120.7(14)
S2A N2A C5A C13A -86.9(14)
C4A N2A C5A C6A 2.0(17)
S2A N2A C5A C6A 154.4(11)
C2A C3A C6A C7A -4(2)
C4A C3A C6A C7A -179.3(14)
C2A C3A C6A C5A 176.0(15)
C4A C3A C6A C5A 0.7(19)
N2A C5A C6A C3A -1.6(17)
C13A C5A C6A C3A -119.8(15)
N2A C5A C6A C7A 178.4(15)
C13A C5A C6A C7A 60(2)
C3A C6A C7A C10A -4(2)
C5A C6A C7A C10A 176.1(15)
C3A C6A C7A C8A -175.1(15)
C5A C6A C7A C8A 5(3)
C10A C7A C8A C14A 96.4(13)
C6A C7A C8A C14A -91.8(18)
C10A C7A C8A N4B -23.9(14)
C6A C7A C8A N4B 147.9(15)
C9A N4B C8A C7A 37.4(12)
S3A N4B C8A C7A -92.9(11)
C9A N4B C8A C14A -84.2(11)
S3A N4B C8A C14A 145.4(8)
C8A N4B C9A C10A -36.5(13)
S3A N4B C9A C10A 98.2(11)
C6A C7A C10A C11A 11(2)
C8A C7A C10A C11A -176.2(13)
C6A C7A C10A C9A -172.2(14)
C8A C7A C10A C9A 0.7(16)
N4B C9A C10A C11A -160.1(16)
N4B C9A C10A C7A 23.4(16)
C7A C10A C11A C2A -10(2)
C9A C10A C11A C2A 173.9(16)
C7A C10A C11A C12A -162.4(15)
C9A C10A C11A C12A 21(3)
C3A C2A C11A C10A 2(2)
C1A C2A C11A C10A -176.2(15)
C3A C2A C11A C12A 159.2(15)
C1A C2A C11A C12A -19.0(19)
C10A C11A C12A N1A -169.6(14)
C2A C11A C12A N1A 35.1(15)
C1A N1A C12A C11A -39.6(14)
S1A N1A C12A C11A -171.4(10)
O2A S1A C17A C18A -22.8(9)
O1A S1A C17A C18A -154.8(7)
N1A S1A C17A C18A 90.4(7)
O2A S1A C17A C22A 157.3(7)
O1A S1A C17A C22A 25.4(9)
N1A S1A C17A C22A -89.5(7)
C22A C17A C18A C19A 0.0
S1A C17A C18A C19A -179.9(7)
C17A C18A C19A C20A 0.0
C18A C19A C20A C21A 0.0
C18A C19A C20A C23A -176.5(16)
C19A C20A C21A C22A 0.0
C23A C20A C21A C22A 176.7(15)
C20A C21A C22A C17A 0.0
C18A C17A C22A C21A 0.0
S1A C17A C22A C21A 179.9(7)
O4A S2A C24A C25A 157.1(9)
O3A S2A C24A C25A 26.0(10)
N2A S2A C24A C25A -83.9(9)
O4A S2A C24A C29A -26.0(9)
O3A S2A C24A C29A -157.1(7)
N2A S2A C24A C29A 93.0(8)
C29A C24A C25A C26A 0.0
S2A C24A C25A C26A 176.8(8)
C24A C25A C26A C27A 0.0
C25A C26A C27A C28A 0.0
C25A C26A C27A C30A 175.9(18)
C26A C27A C28A C29A 0.0
C30A C27A C28A C29A -176.1(17)
C27A C28A C29A C24A 0.0
C25A C24A C29A C28A 0.0
S2A C24A C29A C28A -177.1(7)
O6A S3A C31A C32A -156.9(7)
O5A S3A C31A C32A -22.3(9)
N4B S3A C31A C32A 90.2(7)
O6A S3A C31A C36A 27.9(9)
O5A S3A C31A C36A 162.6(7)
N4B S3A C31A C36A -85.0(7)
C36A C31A C32A C33A 0.0
S3A C31A C32A C33A -175.1(8)
C31A C32A C33A C34A 0.0
C32A C33A C34A C35A 0.0
C32A C33A C34A C37A 172.4(16)
C33A C34A C35A C36A 0.0
C37A C34A C35A C36A -172.7(15)
C34A C35A C36A C31A 0.0
C32A C31A C36A C35A 0.0
S3A C31A C36A C35A 175.3(8)
S1U N1U C1U C2U 163.2(13)
C12U N1U C1U C2U -3.6(18)
C1U N1U S1U O1U 167.1(13)
C12U N1U S1U O1U -28.2(16)
C1U N1U S1U O2U 38.4(16)
C12U N1U S1U O2U -156.9(13)
C1U N1U S1U C17U -74.1(14)
C12U N1U S1U C17U 90.6(14)
N1U C1U C2U C11U -9(2)
N1U C1U C2U C3U -179.8(19)
C5U N2U S2U O4U 51.0(14)
C4U N2U S2U O4U -163.6(11)
C5U N2U S2U O3U -176.4(11)
C4U N2U S2U O3U -31.0(13)
C5U N2U S2U C24U -65.5(13)
C4U N2U S2U C24U 79.9(12)
C11U C2U C3U C6U 4(3)
C1U C2U C3U C6U 174.4(19)
C11U C2U C3U C4U -175.1(17)
C1U C2U C3U C4U -4(3)
C5U N2U C4U C3U -11.7(18)
S2U N2U C4U C3U -157.7(11)
C6U C3U C4U N2U 7.8(19)
C2U C3U C4U N2U -173.2(17)
O5U S3U N4U C9U 50.1(11)
O6U S3U N4U C9U -177.2(8)
C31U S3U N4U C9U -64.1(10)
O5U S3U N4U C8U 174.3(11)
O6U S3U N4U C8U -53.0(12)
C31U S3U N4U C8U 60.1(12)
C4U N2U C5U C6U 10.7(18)
S2U N2U C5U C6U 155.6(11)
C2U C3U C6U C7U -2(3)
C4U C3U C6U C7U 177.1(15)
C2U C3U C6U C5U 178.9(17)
C4U C3U C6U C5U -2(2)
N2U C5U C6U C3U -4.9(19)
N2U C5U C6U C7U 175.9(16)
C3U C6U C7U C10U -8(3)
C5U C6U C7U C10U 170.8(16)
C3U C6U C7U C8U -173.2(18)
C5U C6U C7U C8U 6(3)
C10U C7U C8U N4U -20.2(19)
C6U C7U C8U N4U 145.3(17)
C9U N4U C8U C7U 38.8(15)
S3U N4U C8U C7U -90.3(15)
C8U N4U C9U C14U 89.3(13)
S3U N4U C9U C14U -134.2(10)
C8U N4U C9U C10U -41.5(14)
S3U N4U C9U C10U 95.0(12)
C6U C7U C10U C11U 17(3)
C8U C7U C10U C11U -175.1(17)
C6U C7U C10U C9U -174.3(14)
C8U C7U C10U C9U -6(2)
N4U C9U C10U C11U -162(2)
C14U C9U C10U C11U 79(3)
N4U C9U C10U C7U 30.7(17)
C14U C9U C10U C7U -88.3(18)
C3U C2U C11U C10U 5(3)
C1U C2U C11U C10U -167.4(18)
C3U C2U C11U C12U -170.2(16)
C1U C2U C11U C12U 18(2)
C7U C10U C11U C2U -15(3)
C9U C10U C11U C2U 178.6(18)
C7U C10U C11U C12U 158.2(17)
C9U C10U C11U C12U -8(3)
C1U N1U C12U C13U -136.5(15)
S1U N1U C12U C13U 57(2)
C1U N1U C12U C11U 12.7(17)
S1U N1U C12U C11U -153.4(13)
C2U C11U C12U C13U 127.9(18)
C10U C11U C12U C13U -46(3)
C2U C11U C12U N1U -17.9(18)
C10U C11U C12U N1U 168(2)
O1U S1U C17U C22U 31.2(17)
O2U S1U C17U C22U 159.5(14)
N1U S1U C17U C22U -87.7(15)
O1U S1U C17U C18U -151.6(14)
O2U S1U C17U C18U -23.3(16)
N1U S1U C17U C18U 89.6(14)
C22U C17U C18U C19U -2(2)
S1U C17U C18U C19U -179.2(14)
C17U C18U C19U C20U 6(3)
C18U C19U C20U C21U -9(3)
C18U C19U C20U C23U -180(2)
C19U C20U C21U C22U 8(3)
C23U C20U C21U C22U 179(2)
C20U C21U C22U C17U -4(3)
C18U C17U C22U C21U 1(2)
S1U C17U C22U C21U 178.6(14)
O4U S2U C24U C25U 156.0(16)
O3U S2U C24U C25U 25.3(18)
N2U S2U C24U C25U -87.7(17)
O4U S2U C24U C29U -27.6(16)
O3U S2U C24U C29U -158.3(13)
N2U S2U C24U C29U 88.7(15)
C29U C24U C25U C26U -17(3)
S2U C24U C25U C26U 158.9(17)
C24U C25U C26U C27U 28(3)
C25U C26U C27U C28U -23(3)
C25U C26U C27U C30U 168(2)
C26U C27U C28U C29U 7(3)
C30U C27U C28U C29U 177(2)
C25U C24U C29U C28U 1(3)
S2U C24U C29U C28U -175.3(14)
C27U C28U C29U C24U 4(3)
O5U S3U C31U C36U 158.1(14)
O6U S3U C31U C36U 25.7(16)
N4U S3U C31U C36U -85.3(14)
O5U S3U C31U C32U -28.6(17)
O6U S3U C31U C32U -161.0(14)
N4U S3U C31U C32U 88.0(15)
C36U C31U C32U C33U 3(3)
S3U C31U C32U C33U -170.1(15)
C31U C32U C33U C34U -5(3)
C32U C33U C34U C35U 4(3)
C32U C33U C34U C37U -176(2)
C33U C34U C35U C36U -1(3)
C37U C34U C35U C36U 178.3(18)
C34U C35U C36U C31U 0(2)
C32U C31U C36U C35U -1(2)
S3U C31U C36U C35U 172.4(12)
O2B S1B N1B C1B 41.9(12)
O1B S1B N1B C1B 171.1(10)
C17B S1B N1B C1B -74.1(11)
O2B S1B N1B C12B -178.0(11)
O1B S1B N1B C12B -48.8(12)
C17B S1B N1B C12B 66.1(11)
C12B N1B C1B C2B 19.1(16)
S1B N1B C1B C2B 159.4(9)
N1B C1B C2B C3B 172.7(8)
N1B C1B C2B C11B -7.0(13)
C4B N2B S2B O4B -36.4(14)
C5B N2B S2B O4B -179.2(11)
C4B N2B S2B O3B -164.1(11)
C5B N2B S2B O3B 53.0(12)
C4B N2B S2B C24B 80.8(12)
C5B N2B S2B C24B -62.1(11)
C11B C2B C3B C6B 0.0
C1B C2B C3B C6B -179.7(13)
C11B C2B C3B C4B -172.3(13)
C1B C2B C3B C4B 8.0(16)
C8B N3B S3B O6B -179.5(7)
C9B N3B S3B O6B 60.1(9)
C8B N3B S3B O5B -51.2(8)
C9B N3B S3B O5B -171.5(7)
C8B N3B S3B C31B 63.4(7)
C9B N3B S3B C31B -56.9(8)
C6B C3B C4B N2B 7.2(13)
C2B C3B C4B N2B -179.9(9)
C5B N2B C4B C3B -12.5(16)
S2B N2B C4B C3B -158.9(10)
C4B N2B C5B C6B 12.5(15)
S2B N2B C5B C6B 159.9(10)
C4B N2B C5B C13B 143.7(14)
S2B N2B C5B C13B -68.9(18)
C2B C3B C6B C7B 0.0
C4B C3B C6B C7B 173.7(10)
C2B C3B C6B C5B -172.7(11)
C4B C3B C6B C5B 1.0(11)
N2B C5B C6B C3B -8.3(12)
C13B C5B C6B C3B -143.1(12)
N2B C5B C6B C7B 179.9(8)
C13B C5B C6B C7B 45.0(18)
C3B C6B C7B C10B 0.0
C5B C6B C7B C10B 171.2(13)
C3B C6B C7B C8B -160.2(11)
C5B C6B C7B C8B 11.0(14)
C9B N3B C8B C14B -110.1(14)
S3B N3B C8B C14B 131.4(10)
C9B N3B C8B C7B 5.7(15)
S3B N3B C8B C7B -112.8(9)
C10B C7B C8B N3B 1.1(12)
C6B C7B C8B N3B 162.8(9)
C10B C7B C8B C14B 96.4(11)
C6B C7B C8B C14B -101.9(13)
C8B N3B C9B C10B -9.9(16)
S3B N3B C9B C10B 103.4(10)
C6B C7B C10B C11B 0.0
C8B C7B C10B C11B 163.1(10)
C6B C7B C10B C9B -170.7(11)
C8B C7B C10B C9B -7.6(11)
N3B C9B C10B C11B -159.4(8)
N3B C9B C10B C7B 10.3(13)
C7B C10B C11B C2B 0.0
C9B C10B C11B C2B 168.9(13)
C7B C10B C11B C12B -172.8(13)
C9B C10B C11B C12B -3.9(15)
C3B C2B C11B C10B 0.0
C1B C2B C11B C10B 179.7(11)
C3B C2B C11B C12B 173.8(12)
C1B C2B C11B C12B -6.5(13)
C1B N1B C12B C11B -21.8(16)
S1B N1B C12B C11B -161.6(9)
C10B C11B C12B N1B -170.6(8)
C2B C11B C12B N1B 16.2(13)
O2B S1B C17B C18B -20.7(9)
O1B S1B C17B C18B -153.3(7)
N1B S1B C17B C18B 91.9(7)
O2B S1B C17B C22B 159.7(8)
O1B S1B C17B C22B 27.1(9)
N1B S1B C17B C22B -87.7(7)
C22B C17B C18B C19B 0.0
S1B C17B C18B C19B -179.6(7)
C17B C18B C19B C20B 0.0
C18B C19B C20B C21B 0.0
C18B C19B C20B C23B 169.1(12)
C19B C20B C21B C22B 0.0
C23B C20B C21B C22B -168.6(12)
C20B C21B C22B C17B 0.0
C18B C17B C22B C21B 0.0
S1B C17B C22B C21B 179.6(7)
O4B S2B C24B C25B -147.1(7)
O3B S2B C24B C25B -16.0(9)
N2B S2B C24B C25B 97.3(8)
O4B S2B C24B C29B 31.6(8)
O3B S2B C24B C29B 162.7(7)
N2B S2B C24B C29B -84.0(7)
C29B C24B C25B C26B 0.0
S2B C24B C25B C26B 178.7(8)
C24B C25B C26B C27B 0.0
C25B C26B C27B C28B 0.0
C25B C26B C27B C30B 171.6(14)
C26B C27B C28B C29B 0.0
C30B C27B C28B C29B -172.5(12)
C27B C28B C29B C24B 0.0
C25B C24B C29B C28B 0.0
S2B C24B C29B C28B -178.7(8)
O6B S3B C31B C32B 160.1(7)
O5B S3B C31B C32B 30.3(9)
N3B S3B C31B C32B -84.4(7)
O6B S3B C31B C36B -30.0(9)
O5B S3B C31B C36B -159.8(7)
N3B S3B C31B C36B 85.5(7)
C36B C31B C32B C33B 0.0
S3B C31B C32B C33B 169.8(7)
C31B C32B C33B C34B 0.0
C32B C33B C34B C35B 0.0
C32B C33B C34B C37B 178.2(14)
C33B C34B C35B C36B 0.0
C37B C34B C35B C36B -178.2(14)
C34B C35B C36B C31B 0.0
C32B C31B C36B C35B 0.0
S3B C31B C36B C35B -170.0(7)
O2V S1V N1V C1V 42(2)
O1V S1V N1V C1V 176.3(18)
C17V S1V N1V C1V -74.4(19)
O2V S1V N1V C12V -162.2(19)
O1V S1V N1V C12V -28(2)
C17V S1V N1V C12V 81.8(19)
C12V N1V C1V C2V 2(3)
S1V N1V C1V C2V 160.2(17)
N1V C1V C2V C3V -179(2)
N1V C1V C2V C11V -5(3)
C4V N2V S2V O4V -30(2)
C5V N2V S2V O4V -166.0(16)
C4V N2V S2V O3V -167.1(18)
C5V N2V S2V O3V 56.7(19)
C4V N2V S2V C24V 81.0(18)
C5V N2V S2V C24V -55.1(17)
C11V C2V C3V C6V 0(4)
C1V C2V C3V C6V 173(2)
C11V C2V C3V C4V -173(3)
C1V C2V C3V C4V -1(4)
C8V N3V S3V O6V -178.1(11)
C9V N3V S3V O6V 54.3(15)
C8V N3V S3V O5V -53.9(12)
C9V N3V S3V O5V 178.5(12)
C8V N3V S3V C31V 65.2(11)
C9V N3V S3V C31V -62.4(14)
C2V C3V C4V N2V -173(3)
C6V C3V C4V N2V 13(3)
C5V N2V C4V C3V -23(2)
S2V N2V C4V C3V -162.8(17)
C4V N2V C5V C6V 22(2)
S2V N2V C5V C6V 163.1(16)
C2V C3V C6V C7V -9(4)
C4V C3V C6V C7V 166(2)
C2V C3V C6V C5V -173(2)
C4V C3V C6V C5V 2(3)
N2V C5V C6V C7V -177(2)
N2V C5V C6V C3V -15(2)
C3V C6V C7V C10V 18(4)
C5V C6V C7V C10V 179(2)
C3V C6V C7V C8V -165(2)
C5V C6V C7V C8V -4(4)
C9V N3V C8V C7V 28(2)
S3V N3V C8V C7V -106.9(14)
C6V C7V C8V N3V 166(2)
C10V C7V C8V N3V -17(2)
C8V N3V C9V C10V -30(2)
S3V N3V C9V C10V 94.2(17)
C8V N3V C9V C14V 86.1(19)
S3V N3V C9V C14V -150.1(16)
C6V C7V C10V C11V -18(4)
C8V C7V C10V C11V 165(2)
C6V C7V C10V C9V 177(2)
C8V C7V C10V C9V 0(3)
N3V C9V C10V C11V -145(3)
C14V C9V C10V C11V 89(3)
N3V C9V C10V C7V 17(2)
C14V C9V C10V C7V -109(2)
C3V C2V C11V C10V 0(4)
C1V C2V C11V C10V -174(2)
C3V C2V C11V C12V -180(2)
C1V C2V C11V C12V 7(3)
C7V C10V C11V C2V 8(4)
C9V C10V C11V C2V 169(2)
C7V C10V C11V C12V -172(3)
C9V C10V C11V C12V -11(5)
C1V N1V C12V C11V 2(3)
S1V N1V C12V C11V -155.7(17)
C1V N1V C12V C13V -122(2)
S1V N1V C12V C13V 81(2)
C2V C11V C12V N1V -5(3)
C10V C11V C12V N1V 175(3)
C2V C11V C12V C13V 120(2)
C10V C11V C12V C13V -60(3)
O2V S1V C17V C18V -22(2)
O1V S1V C17V C18V -155.4(17)
N1V S1V C17V C18V 92.0(17)
O2V S1V C17V C22V 157.8(16)
O1V S1V C17V C22V 24.7(19)
N1V S1V C17V C22V -87.9(17)
C22V C17V C18V C19V 0(3)
S1V C17V C18V C19V 179.8(18)
C17V C18V C19V C20V -2(3)
C18V C19V C20V C21V 6(4)
C18V C19V C20V C23V -173(3)
C19V C20V C21V C22V -7(3)
C23V C20V C21V C22V 171(3)
C20V C21V C22V C17V 5(3)
C18V C17V C22V C21V -1(3)
S1V C17V C22V C21V 178.4(18)
O4V S2V C24V C29V 22(2)
O3V S2V C24V C29V 156(2)
N2V S2V C24V C29V -94(2)
O4V S2V C24V C25V -158(2)
O3V S2V C24V C25V -24(2)
N2V S2V C24V C25V 87(2)
C29V C24V C25V C26V 9(4)
S2V C24V C25V C26V -171.1(19)
C24V C25V C26V C27V -7(4)
C25V C26V C27V C28V -12(4)
C25V C26V C27V C30V 173(3)
C26V C27V C28V C29V 28(4)
C30V C27V C28V C29V -157(3)
C25V C24V C29V C28V 8(4)
S2V C24V C29V C28V -172(2)
C27V C28V C29V C24V -26(4)
O6V S3V C31V C36V -33(2)
O5V S3V C31V C36V -161(2)
N3V S3V C31V C36V 81(2)
O6V S3V C31V C32V 157(2)
O5V S3V C31V C32V 29(2)
N3V S3V C31V C32V -89(2)
C36V C31V C32V C33V 1(3)
S3V C31V C32V C33V 172.0(19)
C31V C32V C33V C34V -9(4)
C32V C33V C34V C35V 10(4)
C32V C33V C34V C37V -172(3)
C33V C34V C35V C36V -3(4)
C37V C34V C35V C36V 179(3)
C34V C35V C36V C31V -4(4)
C32V C31V C36V C35V 5(4)
S3V C31V C36V C35V -166(2)
C7A C8A C14A C15A 173.6(10)
N4B C8A C14A C15A -71.5(12)
C8A C14A C15A C16A -98(2)
N4U C9U C14U C15U 66.0(18)
C10U C9U C14U C15U -178.1(13)
C9U C14U C15U C16U -170.7(14)
N3B C8B C14B C15B -86(3)
C7B C8B C14B C15B 171(2)
C8B C14B C15B C16B -92(3)
C10V C9V C14V C15V 160(2)
N3V C9V C14V C15V 47(3)
C9V C14V C15V C16V 55(4)
